data_7200885
loop_
_publ_author_name
'Zang, Shuang-Quan'
'Cheng, Ping-Shing'
'Mak, Thomas C. W.'

_publ_section_title
;
 Silver&#x22EF;X--aryl (X = I and Br) interaction in a network assembly
 with a flexible polynuclear silver--ethynide supramolecular synthon
;
_journal_issue 6
_journal_name_full CrystEngComm
_journal_page_first 1061
_journal_paper_doi 10.1039/b900308h
_journal_volume 11
_journal_year 2009
_chemical_formula_moiety 'C40 H26 Ag10 F24 I2 N2 O20'
_chemical_formula_sum 'C40 H26 Ag10 F24 I2 N2 O20'
_chemical_formula_weight 2643.13
_chemical_name_common ((AgL1)(AgCF3CO2)4(H2O)(CH3CH2CN))2
_chemical_name_systematic
;
?
;
_space_group_IT_number 29
_symmetry_cell_setting orthorhombic
_symmetry_space_group_name_Hall 'P 2c -2ac'
_symmetry_space_group_name_H-M 'P c a 21'
_atom_sites_solution_hydrogens geom
_atom_sites_solution_primary direct
_atom_sites_solution_secondary difmap
_audit_creation_method SHELXL-97
_cell_angle_alpha 90.00
_cell_angle_beta 90.00
_cell_angle_gamma 90.00
_cell_formula_units_Z 4
_cell_length_a 17.757(2)
_cell_length_b 15.0645(19)
_cell_length_c 25.115(3)
_cell_measurement_reflns_used 925
_cell_measurement_temperature 293(2)
_cell_measurement_theta_max 24.200
_cell_measurement_theta_min 2.433
_cell_volume 6718.3(14)
_computing_cell_refinement SMART
_computing_data_collection 'SMART (Bruker, 2000)'
_computing_data_reduction 'SAINT (Bruker, 2000)'
_computing_molecular_graphics SHELXTL
_computing_publication_material SHELXTL
_computing_structure_refinement SHELXTL
_computing_structure_solution 'SHELXTL (Bruker, 2000)'
_diffrn_ambient_temperature 293(2)
_diffrn_measured_fraction_theta_full 1.000
_diffrn_measured_fraction_theta_max 1.000
_diffrn_radiation_monochromator graphite
_diffrn_radiation_source 'fine-focus sealed tube'
_diffrn_radiation_type MoK\a
_diffrn_radiation_wavelength 0.71073
_diffrn_reflns_av_R_equivalents 0.0615
_diffrn_reflns_av_sigmaI/netI 0.0531
_diffrn_reflns_limit_h_max 19
_diffrn_reflns_limit_h_min -21
_diffrn_reflns_limit_k_max 17
_diffrn_reflns_limit_k_min -17
_diffrn_reflns_limit_l_max 23
_diffrn_reflns_limit_l_min -29
_diffrn_reflns_number 35427
_diffrn_reflns_theta_full 25.00
_diffrn_reflns_theta_max 25.00
_diffrn_reflns_theta_min 1.35
_exptl_absorpt_coefficient_mu 3.898
_exptl_absorpt_correction_T_max 0.505
_exptl_absorpt_correction_T_min 0.374
_exptl_absorpt_correction_type multi-scan
_exptl_absorpt_process_details 'SADABS(Bruker, 2000)'
_exptl_crystal_colour colorless
_exptl_crystal_density_diffrn 2.613
_exptl_crystal_density_method 'not measured'
_exptl_crystal_description needle
_exptl_crystal_F_000 4928
_exptl_crystal_size_max 0.26
_exptl_crystal_size_mid 0.22
_exptl_crystal_size_min 0.18
_refine_diff_density_max 1.247
_refine_diff_density_min -1.135
_refine_diff_density_rms 0.128
_refine_ls_abs_structure_details 'Flack H D (1983), Acta Cryst. A39, 876-881'
_refine_ls_abs_structure_Flack 0.03(4)
_refine_ls_extinction_method none
_refine_ls_goodness_of_fit_ref 1.020
_refine_ls_hydrogen_treatment constr
_refine_ls_matrix_type full
_refine_ls_number_parameters 886
_refine_ls_number_reflns 9963
_refine_ls_number_restraints 2
_refine_ls_restrained_S_all 1.022
_refine_ls_R_factor_all 0.0622
_refine_ls_R_factor_gt 0.0442
_refine_ls_shift/su_max 0.000
_refine_ls_shift/su_mean 0.000
_refine_ls_structure_factor_coef Fsqd
_refine_ls_weighting_details 'calc w=1/[\s^2^(Fo^2^)+(0.0616P)^2^+0.0000P] where P=(Fo^2^+2Fc^2^)/3'
_refine_ls_weighting_scheme calc
_refine_ls_wR_factor_gt 0.1084
_refine_ls_wR_factor_ref 0.1150
_reflns_number_gt 7668
_reflns_number_total 9963
_reflns_threshold_expression >2sigma(I)
_cod_data_source_file b900308h.txt
_cod_data_source_block 2
_cod_database_code 7200885

loop_
_symmetry_equiv_pos_as_xyz
'x, y, z'
'-x, -y, z+1/2'
'-x+1/2, y, z+1/2'
'x+1/2, -y, z'

loop_
_atom_site_label
_atom_site_type_symbol
_atom_site_fract_x
_atom_site_fract_y
_atom_site_fract_z
_atom_site_U_iso_or_equiv
_atom_site_adp_type
_atom_site_occupancy
_atom_site_symmetry_multiplicity
_atom_site_calc_flag
_atom_site_refinement_flags
_atom_site_disorder_assembly
_atom_site_disorder_group
Ag1 Ag 0.14002(6) 0.24376(6) -0.10009(5) 0.0486(3) Uani 1 1 d . . .
Ag2 Ag 0.11918(6) 0.41107(7) -0.04154(5) 0.0551(3) Uani 1 1 d . . .
Ag3 Ag 0.22182(6) 0.25943(6) -0.00109(6) 0.0625(3) Uani 1 1 d . . .
Ag4 Ag 0.12212(5) 0.11105(6) -0.02042(5) 0.0499(3) Uani 1 1 d . . .
Ag5 Ag 0.32745(6) 0.23644(7) -0.14987(5) 0.0623(3) Uani 1 1 d . . .
C1 C 0.0955(7) 0.2566(7) -0.0199(6) 0.042(3) Uani 1 1 d . . .
C2 C 0.0524(7) 0.2975(8) 0.0088(7) 0.055(4) Uani 1 1 d . . .
C3 C 0.0007(8) 0.3239(9) 0.0521(6) 0.062(4) Uani 1 1 d . . .
H3A H 0.0143 0.3823 0.0652 0.074 Uiso 1 1 calc R . .
H3B H -0.0505 0.3267 0.0386 0.074 Uiso 1 1 calc R . .
O1 O 0.0049(5) 0.2610(6) 0.0942(4) 0.061(3) Uani 1 1 d . . .
C4 C 0.0726(8) 0.2535(9) 0.1213(6) 0.052(4) Uani 1 1 d . . .
C5 C 0.1210(7) 0.3233(9) 0.1283(8) 0.060(4) Uani 1 1 d . . .
H5 H 0.1109 0.3775 0.1121 0.072 Uiso 1 1 calc R . .
C6 C 0.1854(8) 0.3134(9) 0.1598(6) 0.062(4) Uani 1 1 d . . .
H6 H 0.2167 0.3615 0.1668 0.074 Uiso 1 1 calc R . .
C7 C 0.2014(8) 0.2311(9) 0.1801(6) 0.055(4) Uani 1 1 d . . .
C8 C 0.1542(7) 0.1604(8) 0.1734(7) 0.059(4) Uani 1 1 d . . .
H8 H 0.1640 0.1064 0.1899 0.071 Uiso 1 1 calc R . .
C9 C 0.0902(8) 0.1714(8) 0.1409(6) 0.058(4) Uani 1 1 d . . .
H9 H 0.0600 0.1228 0.1327 0.069 Uiso 1 1 calc R . .
I1 I 0.29157(6) 0.21725(10) 0.23391(5) 0.0845(4) Uani 1 1 d . . .
O3 O 0.2237(5) 0.1403(5) -0.1362(4) 0.055(2) Uani 1 1 d . . .
O4 O 0.1813(6) 0.0263(6) -0.0891(4) 0.072(3) Uani 1 1 d . . .
C19 C 0.2166(7) 0.0593(8) -0.1257(5) 0.044(3) Uani 1 1 d . . .
C20 C 0.2555(10) -0.0041(10) -0.1661(9) 0.070(5) Uani 1 1 d . . .
F1 F 0.2742(6) -0.0788(5) -0.1433(4) 0.090(3) Uani 1 1 d . . .
F2 F 0.2094(9) -0.0222(10) -0.2040(6) 0.141(6) Uani 1 1 d . . .
F3 F 0.3165(7) 0.0300(7) -0.1854(6) 0.139(6) Uani 1 1 d . . .
O5 O 0.2319(5) 0.3441(5) -0.1374(4) 0.061(3) Uani 1 1 d . . .
O6 O 0.1715(6) 0.4674(6) -0.1164(5) 0.080(4) Uani 1 1 d . . .
C21 C 0.2159(7) 0.4244(9) -0.1423(6) 0.053(4) Uani 1 1 d . . .
C22 C 0.2529(10) 0.4729(11) -0.1886(8) 0.084(6) Uani 1 1 d . . .
F4 F 0.2053(7) 0.5108(11) -0.2186(5) 0.144(6) Uani 1 1 d . . .
F5 F 0.2819(5) 0.5511(6) -0.1698(5) 0.103(4) Uani 1 1 d . . .
F6 F 0.3103(5) 0.4318(6) -0.2087(5) 0.091(3) Uani 1 1 d . . .
O7 O 0.2795(4) 0.1460(5) 0.0527(4) 0.053(2) Uani 1 1 d . . .
O8 O 0.1958(5) 0.0368(6) 0.0445(4) 0.055(2) Uani 1 1 d . . .
C23 C 0.2546(7) 0.0715(8) 0.0614(5) 0.045(3) Uani 1 1 d . . .
C24 C 0.3045(8) 0.0150(10) 0.0977(9) 0.072(6) Uani 1 1 d . . .
F7 F 0.3656(7) 0.0465(9) 0.1105(7) 0.175(8) Uani 1 1 d . . .
F8 F 0.2693(7) -0.0148(10) 0.1377(6) 0.135(6) Uani 1 1 d . . .
F9 F 0.3254(9) -0.0584(9) 0.0736(6) 0.158(7) Uani 1 1 d . . .
O9 O 0.5419(5) 0.0124(6) 0.0021(5) 0.059(3) Uani 1 1 d . . .
O10 O 0.4551(4) 0.1182(5) -0.0096(4) 0.053(2) Uani 1 1 d . . .
C25 C 0.4811(7) 0.0427(7) -0.0144(6) 0.047(3) Uani 1 1 d . . .
C26 C 0.4364(8) -0.0175(11) -0.0493(8) 0.067(4) Uani 1 1 d . . .
F10 F 0.4313(7) -0.0997(7) -0.0294(7) 0.142(5) Uani 1 1 d . . .
F11 F 0.3670(6) 0.0026(9) -0.0521(8) 0.155(8) Uani 1 1 d . . .
F12 F 0.4667(9) -0.0336(12) -0.0958(6) 0.169(7) Uani 1 1 d . . .
O1W O 0.3453(5) 0.2356(5) -0.0535(4) 0.046(2) Uani 1 1 d . . .
H1WA H 0.3644 0.1862 -0.0444 0.055 Uiso 1 1 d R . .
H1WB H 0.3764 0.2762 -0.0452 0.055 Uiso 1 1 d R . .
N1 N 0.0606(8) 0.2645(10) -0.1705(6) 0.084(5) Uani 1 1 d . . .
C35 C 0.0022(11) 0.2800(13) -0.1836(8) 0.085(5) Uani 1 1 d . . .
C36 C -0.0784(9) 0.2997(14) -0.2019(8) 0.096(6) Uani 1 1 d . . .
H36A H -0.0867 0.3633 -0.2013 0.115 Uiso 1 1 calc R . .
H36B H -0.0846 0.2795 -0.2383 0.115 Uiso 1 1 calc R . .
C37 C -0.1317(12) 0.2586(14) -0.1698(15) 0.163(15) Uani 1 1 d . . .
H37A H -0.1161 0.1988 -0.1624 0.245 Uiso 1 1 calc R . .
H37B H -0.1794 0.2576 -0.1879 0.245 Uiso 1 1 calc R . .
H37C H -0.1366 0.2908 -0.1371 0.245 Uiso 1 1 calc R . .
Ag6 Ag 0.59984(6) 0.25708(7) 0.12796(5) 0.0492(3) Uani 1 1 d . . .
Ag7 Ag 0.61754(6) 0.08879(7) 0.07003(5) 0.0589(3) Uani 1 1 d . . .
Ag8 Ag 0.51687(6) 0.23958(6) 0.02947(6) 0.0612(3) Uani 1 1 d . . .
Ag9 Ag 0.61714(5) 0.38964(6) 0.04878(5) 0.0520(3) Uani 1 1 d . . .
Ag10 Ag 0.41141(6) 0.26113(7) 0.17607(6) 0.0610(3) Uani 1 1 d . . .
C10 C 0.6417(7) 0.2416(7) 0.0469(6) 0.040(3) Uani 1 1 d . . .
C11 C 0.6848(7) 0.2086(9) 0.0168(6) 0.051(3) Uani 1 1 d . . .
C12 C 0.7367(8) 0.1841(11) -0.0267(6) 0.071(5) Uani 1 1 d . . .
H12A H 0.7882 0.1848 -0.0140 0.086 Uiso 1 1 calc R . .
H12B H 0.7253 0.1247 -0.0393 0.086 Uiso 1 1 calc R . .
O2 O 0.7279(6) 0.2465(7) -0.0692(5) 0.069(3) Uani 1 1 d . . .
C13 C 0.6609(9) 0.2468(9) -0.0950(7) 0.058(4) Uani 1 1 d . . .
C14 C 0.6145(8) 0.1726(10) -0.1012(8) 0.067(5) Uani 1 1 d . . .
H14 H 0.6258 0.1197 -0.0840 0.081 Uiso 1 1 calc R . .
C15 C 0.5528(9) 0.1789(9) -0.1326(7) 0.069(5) Uani 1 1 d . . .
H15 H 0.5205 0.1305 -0.1351 0.082 Uiso 1 1 calc R . .
C16 C 0.5364(8) 0.2550(8) -0.1609(7) 0.050(3) Uani 1 1 d . . .
C17 C 0.5814(9) 0.3306(9) -0.1516(7) 0.065(4) Uani 1 1 d . . .
H17 H 0.5681 0.3849 -0.1664 0.078 Uiso 1 1 calc R . .
C18 C 0.6437(9) 0.3240(9) -0.1213(7) 0.066(5) Uani 1 1 d . . .
H18 H 0.6756 0.3726 -0.1182 0.079 Uiso 1 1 calc R . .
I2 I 0.44513(6) 0.26068(9) -0.21382(5) 0.0837(4) Uani 1 1 d . . .
O11 O 0.5545(6) 0.4708(6) 0.1194(5) 0.068(3) Uani 1 1 d . . .
O12 O 0.5152(5) 0.3554(5) 0.1680(4) 0.057(2) Uani 1 1 d . . .
C27 C 0.5217(8) 0.4357(9) 0.1570(6) 0.055(4) Uani 1 1 d . . .
C28 C 0.4842(12) 0.4992(11) 0.1949(9) 0.079(6) Uani 1 1 d . . .
F13 F 0.4674(6) 0.5775(6) 0.1770(5) 0.113(4) Uani 1 1 d . . .
F14 F 0.5239(12) 0.5094(12) 0.2367(7) 0.188(8) Uani 1 1 d . . .
F15 F 0.4197(9) 0.4692(9) 0.2113(8) 0.186(9) Uani 1 1 d . . .
O13 O 0.5192(5) 0.1636(6) 0.1772(5) 0.069(3) Uani 1 1 d . . .
O14 O 0.5705(6) 0.0394(6) 0.1495(5) 0.077(3) Uani 1 1 d . . .
C29 C 0.5318(7) 0.0835(9) 0.1799(6) 0.051(3) Uani 1 1 d . . .
C30 C 0.4991(11) 0.0398(12) 0.2271(9) 0.085(6) Uani 1 1 d . . .
F16 F 0.5417(11) 0.025(2) 0.2621(10) 0.32(2) Uani 1 1 d . . .
F17 F 0.4447(10) 0.0685(11) 0.2481(9) 0.226(12) Uani 1 1 d . . .
F18 F 0.4806(19) -0.0371(13) 0.2210(12) 0.33(2) Uani 1 1 d . . .
O15 O 0.4619(5) 0.3504(5) -0.0249(4) 0.049(2) Uani 1 1 d . . .
O16 O 0.5423(5) 0.4631(5) -0.0169(4) 0.055(2) Uani 1 1 d . . .
C31 C 0.4844(6) 0.4261(8) -0.0338(5) 0.039(3) Uani 1 1 d . . .
C32 C 0.4366(8) 0.4843(10) -0.0692(6) 0.054(4) Uani 1 1 d . . .
F19 F 0.4168(11) 0.5559(10) -0.0501(7) 0.188(9) Uani 1 1 d . . .
F20 F 0.3745(8) 0.4476(10) -0.0824(8) 0.201(10) Uani 1 1 d . . .
F21 F 0.4665(9) 0.5053(14) -0.1137(6) 0.187(9) Uani 1 1 d . . .
O17 O 0.1975(5) 0.4840(6) 0.0281(4) 0.055(2) Uani 1 1 d . . .
O18 O 0.2843(4) 0.3797(5) 0.0374(4) 0.053(2) Uani 1 1 d . . .
C33 C 0.2577(7) 0.4537(8) 0.0434(5) 0.044(3) Uani 1 1 d . . .
C34 C 0.3050(9) 0.5221(13) 0.0757(10) 0.098(8) Uani 1 1 d . . .
F22 F 0.3066(6) 0.5991(6) 0.0563(6) 0.120(5) Uani 1 1 d . . .
F23 F 0.2735(8) 0.5372(14) 0.1207(7) 0.190(9) Uani 1 1 d . . .
F24 F 0.3756(7) 0.4991(10) 0.0751(8) 0.160(8) Uani 1 1 d . . .
O2W O 0.3955(5) 0.2607(5) 0.0804(4) 0.045(2) Uani 1 1 d . . .
H2WA H 0.3649 0.2196 0.0719 0.054 Uiso 1 1 d R . .
H2WB H 0.3759 0.3098 0.0711 0.054 Uiso 1 1 d R . .
N2 N 0.6928(11) 0.2595(14) 0.1887(9) 0.146(10) Uani 1 1 d . . .
C38 C 0.7530(13) 0.2512(19) 0.2060(11) 0.159(14) Uani 1 1 d . . .
C39 C 0.8296(14) 0.238(2) 0.2228(11) 0.24(3) Uani 1 1 d D . .
H39A H 0.8466 0.2905 0.2415 0.289 Uiso 1 1 calc R . .
H39B H 0.8310 0.1888 0.2478 0.289 Uiso 1 1 calc R . .
C40 C 0.8742(12) 0.222(2) 0.1861(15) 0.204(18) Uani 1 1 d D . .
H40A H 0.8508 0.1831 0.1608 0.306 Uiso 1 1 calc R . .
H40B H 0.9185 0.1941 0.2002 0.306 Uiso 1 1 calc R . .
H40C H 0.8879 0.2765 0.1688 0.306 Uiso 1 1 calc R . .

loop_
_atom_site_aniso_label
_atom_site_aniso_U_11
_atom_site_aniso_U_22
_atom_site_aniso_U_33
_atom_site_aniso_U_23
_atom_site_aniso_U_13
_atom_site_aniso_U_12
Ag1 0.0566(6) 0.0433(6) 0.0460(6) -0.0009(5) 0.0058(5) 0.0050(4)
Ag2 0.0695(7) 0.0317(5) 0.0642(9) -0.0039(5) 0.0080(5) 0.0081(4)
Ag3 0.0473(6) 0.0449(6) 0.0951(10) 0.0003(6) -0.0268(6) -0.0012(4)
Ag4 0.0548(6) 0.0303(5) 0.0646(8) 0.0066(5) 0.0003(5) -0.0036(4)
Ag5 0.0506(6) 0.0639(7) 0.0725(9) 0.0060(6) 0.0137(6) 0.0024(5)
C1 0.039(7) 0.034(6) 0.053(9) -0.002(6) -0.003(6) 0.003(5)
C2 0.043(8) 0.039(7) 0.081(11) 0.004(7) 0.004(7) 0.013(6)
C3 0.052(8) 0.065(9) 0.068(10) -0.007(8) 0.005(7) 0.027(7)
O1 0.055(6) 0.071(7) 0.057(7) 0.011(5) 0.007(5) 0.003(4)
C4 0.055(9) 0.055(9) 0.047(9) -0.003(6) 0.018(7) -0.001(6)
C5 0.060(9) 0.039(8) 0.082(13) -0.001(8) 0.010(8) 0.008(6)
C6 0.070(10) 0.059(9) 0.056(10) 0.002(7) 0.001(8) -0.017(7)
C7 0.054(9) 0.071(10) 0.042(8) -0.001(7) 0.013(7) 0.015(7)
C8 0.054(8) 0.038(7) 0.085(12) 0.015(8) 0.002(8) 0.004(6)
C9 0.077(10) 0.038(7) 0.058(10) -0.006(7) 0.009(8) -0.007(7)
I1 0.0635(6) 0.1363(10) 0.0537(7) 0.0285(7) 0.0100(5) 0.0094(6)
O3 0.062(6) 0.033(5) 0.069(7) 0.003(4) 0.018(5) 0.008(4)
O4 0.101(8) 0.051(6) 0.064(8) -0.001(6) 0.033(6) -0.001(5)
C19 0.048(8) 0.039(7) 0.045(8) -0.007(6) 0.007(6) 0.004(5)
C20 0.072(11) 0.049(11) 0.089(16) -0.013(8) 0.006(10) 0.005(8)
F1 0.115(8) 0.045(5) 0.109(8) 0.004(5) 0.033(6) 0.027(5)
F2 0.184(13) 0.152(12) 0.089(10) -0.065(9) -0.036(9) 0.041(10)
F3 0.148(10) 0.068(7) 0.201(15) 0.003(8) 0.115(11) 0.025(7)
O5 0.048(5) 0.035(5) 0.099(8) 0.013(5) 0.008(5) 0.008(4)
O6 0.105(9) 0.035(5) 0.101(9) 0.006(5) 0.037(7) 0.018(5)
C21 0.046(7) 0.037(7) 0.075(10) 0.005(7) -0.011(7) 0.007(6)
C22 0.079(11) 0.051(9) 0.121(16) 0.045(10) 0.048(12) 0.022(8)
F4 0.115(9) 0.221(15) 0.097(9) 0.096(10) 0.014(8) 0.031(9)
F5 0.101(7) 0.061(6) 0.148(11) -0.001(6) 0.053(7) -0.031(5)
F6 0.080(6) 0.068(6) 0.124(9) 0.011(6) 0.046(6) 0.005(5)
O7 0.048(5) 0.042(5) 0.069(7) 0.018(5) -0.006(4) -0.013(4)
O8 0.054(6) 0.046(5) 0.066(6) 0.012(5) -0.013(5) -0.005(4)
C23 0.049(8) 0.043(7) 0.043(8) 0.005(6) 0.000(6) 0.003(6)
C24 0.038(8) 0.046(8) 0.132(18) 0.031(10) -0.023(9) -0.003(7)
F7 0.111(10) 0.155(13) 0.26(2) 0.107(13) -0.129(12) -0.042(8)
F8 0.111(9) 0.168(13) 0.125(12) 0.092(11) 0.009(8) 0.028(8)
F9 0.215(15) 0.115(10) 0.143(12) -0.041(9) -0.077(11) 0.115(10)
O9 0.043(5) 0.046(5) 0.087(8) -0.018(5) -0.013(5) 0.010(4)
O10 0.035(4) 0.040(5) 0.085(7) -0.016(5) -0.005(5) 0.005(4)
C25 0.034(7) 0.035(7) 0.072(10) 0.009(6) 0.011(7) -0.002(5)
C26 0.035(8) 0.072(10) 0.094(14) -0.011(10) -0.004(8) -0.015(7)
F10 0.138(10) 0.078(7) 0.209(16) -0.016(9) -0.036(10) -0.045(7)
F11 0.082(8) 0.148(13) 0.23(2) -0.090(12) -0.072(10) 0.006(7)
F12 0.196(14) 0.221(17) 0.092(10) -0.075(12) 0.016(10) -0.101(13)
O1W 0.043(5) 0.042(4) 0.052(6) 0.007(4) -0.013(4) -0.002(3)
N1 0.061(9) 0.129(13) 0.063(10) -0.004(8) -0.022(8) 0.017(8)
C35 0.074(12) 0.119(15) 0.061(12) -0.011(11) 0.010(10) -0.024(11)
C36 0.062(10) 0.136(17) 0.091(15) 0.029(13) 0.000(10) 0.010(11)
C37 0.067(14) 0.17(3) 0.25(4) 0.08(2) 0.024(19) -0.026(13)
Ag6 0.0529(7) 0.0467(6) 0.0480(7) -0.0032(5) 0.0029(5) 0.0052(5)
Ag7 0.0793(8) 0.0344(6) 0.0629(8) -0.0062(6) 0.0024(6) 0.0104(5)
Ag8 0.0462(6) 0.0450(6) 0.0924(10) 0.0034(6) -0.0255(6) -0.0032(4)
Ag9 0.0575(6) 0.0316(5) 0.0668(8) 0.0044(5) -0.0045(5) -0.0049(4)
Ag10 0.0462(6) 0.0657(7) 0.0713(8) 0.0037(6) 0.0050(6) -0.0014(5)
C10 0.043(7) 0.031(6) 0.047(8) 0.001(6) -0.008(6) 0.005(5)
C11 0.037(7) 0.062(8) 0.053(9) 0.000(7) 0.002(6) 0.011(6)
C12 0.059(9) 0.097(12) 0.059(11) -0.017(9) 0.004(7) 0.029(8)
O2 0.049(6) 0.094(8) 0.065(8) 0.003(6) 0.016(5) -0.004(5)
C13 0.051(9) 0.063(10) 0.061(11) 0.010(8) 0.005(8) 0.004(7)
C14 0.072(10) 0.043(9) 0.087(13) 0.034(9) 0.009(9) 0.010(7)
C15 0.066(10) 0.041(8) 0.099(13) 0.018(8) 0.013(9) -0.010(7)
C16 0.046(8) 0.045(8) 0.058(9) 0.001(6) 0.014(7) 0.001(6)
C17 0.088(11) 0.036(7) 0.072(11) 0.005(7) 0.029(9) 0.016(7)
C18 0.059(9) 0.043(8) 0.095(13) -0.001(8) 0.018(9) -0.021(7)
I2 0.0543(6) 0.1417(11) 0.0551(7) 0.0134(7) 0.0109(5) 0.0002(6)
O11 0.082(7) 0.042(5) 0.081(8) -0.007(6) 0.023(6) -0.001(5)
O12 0.050(5) 0.040(5) 0.083(7) -0.010(5) 0.014(5) -0.004(4)
C27 0.057(9) 0.050(9) 0.058(10) -0.007(7) 0.003(7) -0.008(6)
C28 0.106(15) 0.051(11) 0.081(17) -0.028(9) 0.016(12) 0.004(9)
F13 0.151(10) 0.054(6) 0.135(10) -0.004(6) 0.032(8) 0.041(6)
F14 0.28(2) 0.171(15) 0.111(12) -0.087(11) -0.053(13) 0.104(14)
F15 0.209(15) 0.102(10) 0.25(2) -0.028(11) 0.169(16) 0.002(10)
O13 0.062(6) 0.036(5) 0.109(9) 0.016(5) 0.029(6) 0.010(4)
O14 0.103(8) 0.045(6) 0.083(8) 0.008(5) 0.025(7) 0.012(5)
C29 0.050(7) 0.042(7) 0.061(9) 0.003(7) 0.005(7) 0.009(6)
C30 0.094(13) 0.056(11) 0.107(16) 0.032(10) -0.003(12) 0.033(9)
F16 0.123(12) 0.63(6) 0.19(2) 0.26(3) -0.024(13) -0.02(2)
F17 0.209(15) 0.172(14) 0.30(2) 0.138(15) 0.186(17) 0.112(13)
F18 0.59(5) 0.098(14) 0.32(4) 0.018(15) 0.32(4) -0.03(2)
O15 0.049(5) 0.039(4) 0.058(6) 0.010(4) -0.016(4) -0.010(4)
O16 0.050(5) 0.038(5) 0.077(7) 0.013(5) -0.018(5) -0.014(4)
C31 0.040(7) 0.036(6) 0.041(8) -0.002(5) 0.002(5) -0.007(5)
C32 0.061(9) 0.052(8) 0.050(10) 0.013(7) -0.019(7) -0.009(7)
F19 0.262(19) 0.118(11) 0.185(18) -0.026(11) -0.109(15) 0.111(12)
F20 0.157(12) 0.160(14) 0.29(2) 0.139(15) -0.155(14) -0.074(10)
F21 0.164(14) 0.31(2) 0.089(11) 0.106(13) 0.029(10) 0.107(14)
O17 0.058(6) 0.039(4) 0.069(7) -0.013(5) -0.010(5) 0.010(4)
O18 0.047(5) 0.036(5) 0.075(7) -0.008(5) -0.021(5) 0.003(4)
C33 0.033(7) 0.050(8) 0.050(8) 0.004(6) -0.004(6) 0.000(6)
C34 0.051(10) 0.087(14) 0.15(2) -0.079(15) -0.027(11) 0.032(9)
F22 0.115(8) 0.025(5) 0.220(16) -0.024(7) -0.015(9) -0.028(5)
F23 0.143(13) 0.24(2) 0.184(18) -0.157(17) -0.032(11) 0.015(12)
F24 0.090(10) 0.152(13) 0.24(2) -0.086(13) -0.022(10) -0.019(8)
O2W 0.039(5) 0.036(4) 0.060(6) 0.001(4) 0.001(4) -0.002(3)
N2 0.086(13) 0.26(3) 0.097(17) -0.033(15) -0.042(12) 0.030(13)
C38 0.052(12) 0.33(4) 0.092(18) -0.034(19) -0.025(12) 0.017(15)
C39 0.064(16) 0.58(8) 0.076(19) 0.05(3) -0.019(14) -0.03(2)
C40 0.067(15) 0.30(4) 0.25(4) -0.13(3) 0.04(2) -0.076(19)

loop_
_atom_type_symbol
_atom_type_description
_atom_type_scat_dispersion_real
_atom_type_scat_dispersion_imag
_atom_type_scat_source
C C 0.0033 0.0016 'International Tables Vol C Tables 4.2.6.8 and 6.1.1.4'
H H 0.0000 0.0000 'International Tables Vol C Tables 4.2.6.8 and 6.1.1.4'
Ag Ag -0.8971 1.1015 'International Tables Vol C Tables 4.2.6.8 and 6.1.1.4'
F F 0.0171 0.0103 'International Tables Vol C Tables 4.2.6.8 and 6.1.1.4'
I I -0.4742 1.8119 'International Tables Vol C Tables 4.2.6.8 and 6.1.1.4'
O O 0.0106 0.0060 'International Tables Vol C Tables 4.2.6.8 and 6.1.1.4'
N N 0.0061 0.0033 'International Tables Vol C Tables 4.2.6.8 and 6.1.1.4'

loop_
_geom_angle_atom_site_label_1
_geom_angle_atom_site_label_2
_geom_angle_atom_site_label_3
_geom_angle
_geom_angle_site_symmetry_1
_geom_angle_site_symmetry_3
_geom_angle_publ_flag
C1 Ag1 N1 118.7(5) . . ?
C1 Ag1 O3 130.6(4) . . ?
N1 Ag1 O3 100.6(5) . . ?
C1 Ag1 O5 123.4(4) . . ?
N1 Ag1 O5 91.8(5) . . ?
O3 Ag1 O5 80.6(3) . . ?
C1 Ag1 Ag4 51.0(3) . . ?
N1 Ag1 Ag4 124.9(4) . . ?
O3 Ag1 Ag4 82.8(2) . . ?
O5 Ag1 Ag4 142.0(2) . . ?
C1 Ag1 Ag3 51.5(3) . . ?
N1 Ag1 Ag3 165.0(4) . . ?
O3 Ag1 Ag3 93.9(2) . . ?
O5 Ag1 Ag3 86.8(3) . . ?
Ag4 Ag1 Ag3 60.56(4) . . ?
C1 Ag1 Ag2 54.1(3) . . ?
N1 Ag1 Ag2 101.1(4) . . ?
O3 Ag1 Ag2 147.7(2) . . ?
O5 Ag1 Ag2 75.1(2) . . ?
Ag4 Ag1 Ag2 103.67(6) . . ?
Ag3 Ag1 Ag2 64.09(4) . . ?
O6 Ag2 O16 98.7(3) . 4_465 ?
O6 Ag2 C1 128.1(4) . . ?
O16 Ag2 C1 126.6(4) 4_465 . ?
O6 Ag2 C2 153.5(5) . . ?
O16 Ag2 C2 98.2(4) 4_465 . ?
C1 Ag2 C2 29.0(4) . . ?
O6 Ag2 O17 100.9(4) . . ?
O16 Ag2 O17 77.8(3) 4_465 . ?
C1 Ag2 O17 111.2(4) . . ?
C2 Ag2 O17 102.5(4) . . ?
O6 Ag2 Ag1 81.6(3) . . ?
O16 Ag2 Ag1 150.6(2) 4_465 . ?
C1 Ag2 Ag1 46.5(4) . . ?
C2 Ag2 Ag1 73.7(3) . . ?
O17 Ag2 Ag1 131.2(2) . . ?
O6 Ag2 Ag3 107.9(3) . . ?
O16 Ag2 Ag3 145.9(3) 4_465 . ?
C1 Ag2 Ag3 47.2(3) . . ?
C2 Ag2 Ag3 66.3(3) . . ?
O17 Ag2 Ag3 76.5(2) . . ?
Ag1 Ag2 Ag3 57.13(4) . . ?
C1 Ag3 O18 124.4(3) . . ?
C1 Ag3 O7 121.3(4) . . ?
O18 Ag3 O7 96.7(3) . . ?
C1 Ag3 O1W 136.3(4) . . ?
O18 Ag3 O1W 85.2(3) . . ?
O7 Ag3 O1W 80.0(3) . . ?
C1 Ag3 Ag1 47.9(4) . . ?
O18 Ag3 Ag1 131.2(2) . . ?
O7 Ag3 Ag1 129.7(2) . . ?
O1W Ag3 Ag1 88.7(2) . . ?
C1 Ag3 Ag4 49.6(3) . . ?
O18 Ag3 Ag4 163.8(3) . . ?
O7 Ag3 Ag4 78.82(19) . . ?
O1W Ag3 Ag4 109.08(18) . . ?
Ag1 Ag3 Ag4 58.99(4) . . ?
C1 Ag3 Ag2 50.9(3) . . ?
O18 Ag3 Ag2 81.0(2) . . ?
O7 Ag3 Ag2 163.6(2) . . ?
O1W Ag3 Ag2 115.80(18) . . ?
Ag1 Ag3 Ag2 58.78(4) . . ?
Ag4 Ag3 Ag2 98.91(4) . . ?
C1 Ag4 O8 125.0(4) . . ?
C1 Ag4 O4 128.3(5) . . ?
O8 Ag4 O4 90.1(4) . . ?
C1 Ag4 O9 128.9(4) . 4_455 ?
O8 Ag4 O9 78.5(3) . 4_455 ?
O4 Ag4 O9 91.0(4) . 4_455 ?
C1 Ag4 Ag1 48.8(4) . . ?
O8 Ag4 Ag1 138.9(2) . . ?
O4 Ag4 Ag1 79.6(3) . . ?
O9 Ag4 Ag1 140.6(3) 4_455 . ?
C1 Ag4 Ag3 51.1(3) . . ?
O8 Ag4 Ag3 84.9(2) . . ?
O4 Ag4 Ag3 105.4(3) . . ?
O9 Ag4 Ag3 156.8(3) 4_455 . ?
Ag1 Ag4 Ag3 60.45(4) . . ?
O5 Ag5 O3 80.9(3) . . ?
O5 Ag5 O1W 88.0(3) . . ?
O3 Ag5 O1W 87.3(3) . . ?
O5 Ag5 I2 123.3(2) . . ?
O3 Ag5 I2 141.5(2) . . ?
O1W Ag5 I2 119.8(2) . . ?
C2 C1 Ag1 145.3(11) . . ?
C2 C1 Ag4 129.1(11) . . ?
Ag1 C1 Ag4 80.2(4) . . ?
C2 C1 Ag3 118.9(11) . . ?
Ag1 C1 Ag3 80.6(4) . . ?
Ag4 C1 Ag3 79.2(4) . . ?
C2 C1 Ag2 75.9(8) . . ?
Ag1 C1 Ag2 79.3(4) . . ?
Ag4 C1 Ag2 154.1(7) . . ?
Ag3 C1 Ag2 81.9(4) . . ?
C1 C2 C3 164.1(14) . . ?
C1 C2 Ag2 75.0(9) . . ?
C3 C2 Ag2 119.7(9) . . ?
O1 C3 C2 109.6(10) . . ?
O1 C3 H3A 109.8 . . ?
C2 C3 H3A 109.8 . . ?
O1 C3 H3B 109.8 . . ?
C2 C3 H3B 109.8 . . ?
H3A C3 H3B 108.2 . . ?
C4 O1 C3 117.8(10) . . ?
C9 C4 C5 120.4(15) . . ?
C9 C4 O1 116.6(12) . . ?
C5 C4 O1 123.0(13) . . ?
C4 C5 C6 120.2(14) . . ?
C4 C5 H5 119.9 . . ?
C6 C5 H5 119.9 . . ?
C7 C6 C5 118.5(13) . . ?
C7 C6 H6 120.8 . . ?
C5 C6 H6 120.8 . . ?
C8 C7 C6 122.1(14) . . ?
C8 C7 I1 118.0(11) . . ?
C6 C7 I1 119.1(11) . . ?
C7 C8 C9 118.4(13) . . ?
C7 C8 H8 120.8 . . ?
C9 C8 H8 120.8 . . ?
C4 C9 C8 119.9(13) . . ?
C4 C9 H9 120.1 . . ?
C8 C9 H9 120.1 . . ?
C7 I1 Ag10 103.5(4) . . ?
C19 O3 Ag1 120.3(8) . . ?
C19 O3 Ag5 134.6(8) . . ?
Ag1 O3 Ag5 98.2(3) . . ?
C19 O4 Ag4 123.5(9) . . ?
O4 C19 O3 127.4(12) . . ?
O4 C19 C20 118.0(12) . . ?
O3 C19 C20 114.5(12) . . ?
F2 C20 F3 110(2) . . ?
F2 C20 F1 107.8(14) . . ?
F3 C20 F1 107.1(14) . . ?
F2 C20 C19 109.3(14) . . ?
F3 C20 C19 111.8(13) . . ?
F1 C20 C19 110.8(16) . . ?
C21 O5 Ag5 144.5(9) . . ?
C21 O5 Ag1 119.4(8) . . ?
Ag5 O5 Ag1 96.1(3) . . ?
C21 O6 Ag2 120.9(9) . . ?
O6 C21 O5 127.9(14) . . ?
O6 C21 C22 115.8(12) . . ?
O5 C21 C22 116.2(13) . . ?
F4 C22 F6 120.7(19) . . ?
F4 C22 F5 93.9(14) . . ?
F6 C22 F5 104.4(14) . . ?
F4 C22 C21 112.5(14) . . ?
F6 C22 C21 114.1(12) . . ?
F5 C22 C21 108.2(16) . . ?
C23 O7 Ag3 126.6(8) . . ?
C23 O8 Ag4 120.0(8) . . ?
C23 O8 Ag7 135.9(8) . 4_455 ?
Ag4 O8 Ag7 103.5(3) . 4_455 ?
O7 C23 O8 128.9(12) . . ?
O7 C23 C24 113.9(12) . . ?
O8 C23 C24 117.2(11) . . ?
F7 C24 F8 112(2) . . ?
F7 C24 F9 101.4(16) . . ?
F8 C24 F9 101.9(15) . . ?
F7 C24 C23 116.9(13) . . ?
F8 C24 C23 112.6(13) . . ?
F9 C24 C23 110.8(16) . . ?
C25 O9 Ag4 135.9(9) . 4 ?
C25 O9 Ag7 122.3(8) . . ?
Ag4 O9 Ag7 101.6(3) 4 . ?
C25 O10 Ag8 125.8(8) . . ?
O10 C25 O9 129.1(13) . . ?
O10 C25 C26 114.8(13) . . ?
O9 C25 C26 115.8(11) . . ?
F11 C26 F12 113.1(18) . . ?
F11 C26 F10 100.2(14) . . ?
F12 C26 F10 101.0(16) . . ?
F11 C26 C25 113.9(14) . . ?
F12 C26 C25 114.7(13) . . ?
F10 C26 C25 112.3(15) . . ?
Ag5 O1W Ag3 113.2(3) . . ?
Ag5 O1W H1WA 108.9 . . ?
Ag3 O1W H1WA 108.9 . . ?
Ag5 O1W H1WB 108.9 . . ?
Ag3 O1W H1WB 109.0 . . ?
H1WA O1W H1WB 107.8 . . ?
C35 N1 Ag1 146.4(16) . . ?
N1 C35 C36 179(2) . . ?
C37 C36 C35 112.2(19) . . ?
C37 C36 H36A 109.2 . . ?
C35 C36 H36A 109.2 . . ?
C37 C36 H36B 109.2 . . ?
C35 C36 H36B 109.2 . . ?
H36A C36 H36B 107.9 . . ?
C36 C37 H37A 109.5 . . ?
C36 C37 H37B 109.5 . . ?
H37A C37 H37B 109.5 . . ?
C36 C37 H37C 109.5 . . ?
H37A C37 H37C 109.5 . . ?
H37B C37 H37C 109.5 . . ?
C10 Ag6 N2 112.7(7) . . ?
C10 Ag6 O12 133.5(4) . . ?
N2 Ag6 O12 99.8(6) . . ?
C10 Ag6 O13 129.3(4) . . ?
N2 Ag6 O13 95.7(7) . . ?
O12 Ag6 O13 76.3(3) . . ?
C10 Ag6 Ag9 51.9(3) . . ?
N2 Ag6 Ag9 112.6(6) . . ?
O12 Ag6 Ag9 85.7(2) . . ?
O13 Ag6 Ag9 148.7(2) . . ?
C10 Ag6 Ag8 50.6(3) . . ?
N2 Ag6 Ag8 163.0(6) . . ?
O12 Ag6 Ag8 95.6(3) . . ?
O13 Ag6 Ag8 94.9(3) . . ?
Ag9 Ag6 Ag8 61.27(4) . . ?
C10 Ag6 Ag7 53.8(3) . . ?
N2 Ag6 Ag7 105.8(5) . . ?
O12 Ag6 Ag7 145.9(2) . . ?
O13 Ag6 Ag7 79.0(2) . . ?
Ag9 Ag6 Ag7 104.40(6) . . ?
Ag8 Ag6 Ag7 63.41(4) . . ?
O14 Ag7 C10 125.8(4) . . ?
O14 Ag7 O8 100.7(3) . 4 ?
C10 Ag7 O8 125.3(4) . 4 ?
O14 Ag7 O9 104.7(4) . . ?
C10 Ag7 O9 112.1(4) . . ?
O8 Ag7 O9 76.4(3) 4 . ?
O14 Ag7 C11 149.4(4) . . ?
C10 Ag7 C11 27.5(4) . . ?
O8 Ag7 C11 98.3(4) 4 . ?
O9 Ag7 C11 102.9(4) . . ?
O14 Ag7 Ag6 79.0(3) . . ?
C10 Ag7 Ag6 46.8(4) . . ?
O8 Ag7 Ag6 149.5(2) 4 . ?
O9 Ag7 Ag6 133.5(2) . . ?
C11 Ag7 Ag6 72.5(3) . . ?
O14 Ag7 Ag8 108.6(3) . . ?
C10 Ag7 Ag8 46.9(3) . . ?
O8 Ag7 Ag8 145.3(3) 4 . ?
O9 Ag7 Ag8 78.3(2) . . ?
C11 Ag7 Ag8 64.8(3) . . ?
Ag6 Ag7 Ag8 57.52(4) . . ?
C10 Ag8 O10 123.4(3) . . ?
C10 Ag8 O15 120.4(4) . . ?
O10 Ag8 O15 96.6(3) . . ?
C10 Ag8 O2W 137.5(4) . . ?
O10 Ag8 O2W 84.9(3) . . ?
O15 Ag8 O2W 81.5(3) . . ?
C10 Ag8 Ag6 48.2(4) . . ?
O10 Ag8 Ag6 131.8(3) . . ?
O15 Ag8 Ag6 129.7(2) . . ?
O2W Ag8 Ag6 89.4(2) . . ?
C10 Ag8 Ag9 50.1(3) . . ?
O10 Ag8 Ag9 163.3(3) . . ?
O15 Ag8 Ag9 78.52(18) . . ?
O2W Ag8 Ag9 109.81(18) . . ?
Ag6 Ag8 Ag9 58.41(4) . . ?
C10 Ag8 Ag7 51.2(3) . . ?
O10 Ag8 Ag7 80.4(2) . . ?
O15 Ag8 Ag7 162.7(2) . . ?
O2W Ag8 Ag7 114.98(19) . . ?
Ag6 Ag8 Ag7 59.07(4) . . ?
Ag9 Ag8 Ag7 99.38(4) . . ?
C10 Ag9 O16 123.1(4) . . ?
C10 Ag9 O11 126.7(5) . . ?
O16 Ag9 O11 90.9(4) . . ?
C10 Ag9 O17 130.6(4) . 4_565 ?
O16 Ag9 O17 79.5(3) . 4_565 ?
O11 Ag9 O17 91.7(3) . 4_565 ?
C10 Ag9 Ag6 49.0(4) . . ?
O16 Ag9 Ag6 138.6(2) . . ?
O11 Ag9 Ag6 78.0(3) . . ?
O17 Ag9 Ag6 139.8(2) 4_565 . ?
C10 Ag9 Ag8 49.7(3) . . ?
O16 Ag9 Ag8 84.52(19) . . ?
O11 Ag9 Ag8 103.4(2) . . ?
O17 Ag9 Ag8 158.1(3) 4_565 . ?
Ag6 Ag9 Ag8 60.32(4) . . ?
O12 Ag10 O13 75.2(3) . . ?
O12 Ag10 O2W 90.4(3) . . ?
O13 Ag10 O2W 95.9(3) . . ?
O12 Ag10 I1 146.1(2) . . ?
O13 Ag10 I1 118.5(2) . . ?
O2W Ag10 I1 116.6(2) . . ?
C11 C10 Ag6 149.4(11) . . ?
C11 C10 Ag8 120.3(11) . . ?
Ag6 C10 Ag8 81.3(5) . . ?
C11 C10 Ag9 123.3(11) . . ?
Ag6 C10 Ag9 79.1(4) . . ?
Ag8 C10 Ag9 80.2(4) . . ?
C11 C10 Ag7 82.4(9) . . ?
Ag6 C10 Ag7 79.4(4) . . ?
Ag8 C10 Ag7 81.9(4) . . ?
Ag9 C10 Ag7 153.8(7) . . ?
C10 C11 C12 168.6(15) . . ?
C10 C11 Ag7 70.1(9) . . ?
C12 C11 Ag7 120.3(10) . . ?
O2 C12 C11 108.7(11) . . ?
O2 C12 H12A 110.0 . . ?
C11 C12 H12A 110.0 . . ?
O2 C12 H12B 110.0 . . ?
C11 C12 H12B 110.0 . . ?
H12A C12 H12B 108.3 . . ?
C13 O2 C12 117.0(12) . . ?
O2 C13 C18 115.4(13) . . ?
O2 C13 C14 124.7(13) . . ?
C18 C13 C14 119.5(16) . . ?
C15 C14 C13 119.1(13) . . ?
C15 C14 H14 120.4 . . ?
C13 C14 H14 120.4 . . ?
C14 C15 C16 122.0(13) . . ?
C14 C15 H15 119.0 . . ?
C16 C15 H15 119.0 . . ?
C15 C16 C17 117.7(15) . . ?
C15 C16 I2 121.6(11) . . ?
C17 C16 I2 120.7(11) . . ?
C18 C17 C16 120.0(13) . . ?
C18 C17 H17 120.0 . . ?
C16 C17 H17 120.0 . . ?
C17 C18 C13 121.2(13) . . ?
C17 C18 H18 119.4 . . ?
C13 C18 H18 119.4 . . ?
C16 I2 Ag5 102.6(4) . . ?
C27 O11 Ag9 124.2(9) . . ?
C27 O12 Ag10 133.0(9) . . ?
C27 O12 Ag6 117.5(9) . . ?
Ag10 O12 Ag6 99.2(3) . . ?
O11 C27 O12 129.1(14) . . ?
O11 C27 C28 115.0(14) . . ?
O12 C27 C28 116.0(14) . . ?
F14 C28 F13 107.7(16) . . ?
F14 C28 F15 106(2) . . ?
F13 C28 F15 102.9(17) . . ?
F14 C28 C27 110.7(17) . . ?
F13 C28 C27 117.4(18) . . ?
F15 C28 C27 111.6(14) . . ?
C29 O13 Ag6 120.3(9) . . ?
C29 O13 Ag10 137.9(9) . . ?
Ag6 O13 Ag10 96.4(3) . . ?
C29 O14 Ag7 124.9(9) . . ?
O14 C29 O13 127.0(13) . . ?
O14 C29 C30 118.7(13) . . ?
O13 C29 C30 114.2(13) . . ?
F16 C30 F17 105(3) . . ?
F16 C30 F18 95(2) . . ?
F17 C30 F18 101(2) . . ?
F16 C30 C29 115(2) . . ?
F17 C30 C29 121.1(14) . . ?
F18 C30 C29 116(2) . . ?
C31 O15 Ag8 128.7(8) . . ?
C31 O16 Ag9 119.3(8) . . ?
C31 O16 Ag2 136.9(8) . 4_565 ?
Ag9 O16 Ag2 103.1(3) . 4_565 ?
O15 C31 O16 128.5(12) . . ?
O15 C31 C32 117.5(11) . . ?
O16 C31 C32 114.0(11) . . ?
F19 C32 F21 104.1(17) . . ?
F19 C32 F20 103.5(17) . . ?
F21 C32 F20 103.8(16) . . ?
F19 C32 C31 116.0(14) . . ?
F21 C32 C31 115.2(13) . . ?
F20 C32 C31 112.8(13) . . ?
C33 O17 Ag9 137.5(9) . 4_465 ?
C33 O17 Ag2 122.9(8) . . ?
Ag9 O17 Ag2 99.6(3) 4_465 . ?
C33 O18 Ag3 125.2(8) . . ?
O18 C33 O17 129.8(12) . . ?
O18 C33 C34 117.4(11) . . ?
O17 C33 C34 112.8(11) . . ?
F22 C34 F23 100.9(16) . . ?
F22 C34 F24 103(2) . . ?
F23 C34 F24 119(2) . . ?
F22 C34 C33 114.8(18) . . ?
F23 C34 C33 109.9(18) . . ?
F24 C34 C33 109.7(13) . . ?
Ag10 O2W Ag8 113.8(3) . . ?
Ag10 O2W H2WA 109.0 . . ?
Ag8 O2W H2WA 109.0 . . ?
Ag10 O2W H2WB 108.6 . . ?
Ag8 O2W H2WB 108.6 . . ?
H2WA O2W H2WB 107.8 . . ?
C38 N2 Ag6 158(2) . . ?
N2 C38 C39 175(3) . . ?
C40 C39 C38 114(3) . . ?
C40 C39 H39A 108.7 . . ?
C38 C39 H39A 108.7 . . ?
C40 C39 H39B 108.7 . . ?
C38 C39 H39B 108.7 . . ?
H39A C39 H39B 107.6 . . ?
C39 C40 H40A 109.5 . . ?
C39 C40 H40B 109.5 . . ?
H40A C40 H40B 109.5 . . ?
C39 C40 H40C 109.5 . . ?
H40A C40 H40C 109.5 . . ?
H40B C40 H40C 109.5 . . ?

loop_
_geom_bond_atom_site_label_1
_geom_bond_atom_site_label_2
_geom_bond_distance
_geom_bond_site_symmetry_2
_geom_bond_publ_flag
Ag1 C1 2.173(15) . ?
Ag1 N1 2.284(15) . ?
Ag1 O3 2.335(8) . ?
Ag1 O5 2.414(9) . ?
Ag1 Ag4 2.8464(16) . ?
Ag1 Ag3 2.8892(17) . ?
Ag1 Ag2 2.9415(15) . ?
Ag2 O6 2.262(11) . ?
Ag2 O16 2.417(8) 4_465 ?
Ag2 C1 2.426(11) . ?
Ag2 C2 2.436(14) . ?
Ag2 O17 2.491(9) . ?
Ag2 Ag3 3.0940(15) . ?
Ag3 C1 2.293(13) . ?
Ag3 O18 2.334(8) . ?
Ag3 O7 2.408(8) . ?
Ag3 O1W 2.582(9) . ?
Ag3 Ag4 2.8925(14) . ?
Ag4 C1 2.244(11) . ?
Ag4 O8 2.371(9) . ?
Ag4 O4 2.390(10) . ?
Ag4 O9 2.410(8) 4_455 ?
Ag5 O5 2.367(8) . ?
Ag5 O3 2.369(9) . ?
Ag5 O1W 2.441(9) . ?
Ag5 I2 2.6607(16) . ?
C1 C2 1.219(18) . ?
C2 C3 1.476(19) . ?
C3 O1 1.423(17) . ?
C3 H3A 0.9700 . ?
C3 H3B 0.9700 . ?
O1 C4 1.386(18) . ?
C4 C9 1.368(18) . ?
C4 C5 1.368(19) . ?
C5 C6 1.40(2) . ?
C5 H5 0.9300 . ?
C6 C7 1.37(2) . ?
C6 H6 0.9300 . ?
C7 C8 1.365(19) . ?
C7 I1 2.105(16) . ?
C8 C9 1.41(2) . ?
C8 H8 0.9300 . ?
C9 H9 0.9300 . ?
I1 Ag10 2.6600(17) . ?
O3 C19 1.255(15) . ?
O4 C19 1.218(15) . ?
C19 C20 1.56(2) . ?
C20 F2 1.28(2) . ?
C20 F3 1.29(2) . ?
C20 F1 1.307(19) . ?
O5 C21 1.249(15) . ?
O6 C21 1.210(16) . ?
C21 C22 1.52(2) . ?
C22 F4 1.27(2) . ?
C22 F6 1.295(17) . ?
C22 F5 1.37(2) . ?
O7 C23 1.225(14) . ?
O8 C23 1.242(15) . ?
O8 Ag7 2.433(9) 4_455 ?
C23 C24 1.530(19) . ?
C24 F7 1.225(16) . ?
C24 F8 1.27(2) . ?
C24 F9 1.31(2) . ?
O9 C25 1.242(15) . ?
O9 Ag4 2.410(8) 4 ?
O9 Ag7 2.458(10) . ?
O10 C25 1.234(13) . ?
O10 Ag8 2.347(8) . ?
C25 C26 1.49(2) . ?
C26 F11 1.270(16) . ?
C26 F12 1.31(2) . ?
C26 F10 1.34(2) . ?
O1W H1WA 0.8500 . ?
O1W H1WB 0.8500 . ?
N1 C35 1.11(2) . ?
C35 C36 1.53(3) . ?
C36 C37 1.39(3) . ?
C36 H36A 0.9700 . ?
C36 H36B 0.9700 . ?
C37 H37A 0.9600 . ?
C37 H37B 0.9600 . ?
C37 H37C 0.9600 . ?
Ag6 C10 2.179(15) . ?
Ag6 N2 2.248(18) . ?
Ag6 O12 2.336(8) . ?
Ag6 O13 2.359(9) . ?
Ag6 Ag9 2.8348(17) . ?
Ag6 Ag8 2.8912(18) . ?
Ag6 Ag7 2.9398(16) . ?
Ag7 O14 2.289(11) . ?
Ag7 C10 2.413(11) . ?
Ag7 O8 2.433(9) 4 ?
Ag7 C11 2.544(14) . ?
Ag7 Ag8 3.0648(15) . ?
Ag8 C10 2.260(12) . ?
Ag8 O15 2.368(8) . ?
Ag8 O2W 2.527(8) . ?
Ag8 Ag9 2.9182(14) . ?
Ag9 C10 2.273(10) . ?
Ag9 O16 2.389(9) . ?
Ag9 O11 2.424(10) . ?
Ag9 O17 2.435(9) 4_565 ?
Ag10 O12 2.336(8) . ?
Ag10 O13 2.413(8) . ?
Ag10 O2W 2.418(9) . ?
C10 C11 1.186(18) . ?
C11 C12 1.48(2) . ?
C12 O2 1.432(19) . ?
C12 H12A 0.9700 . ?
C12 H12B 0.9700 . ?
O2 C13 1.353(19) . ?
C13 C18 1.37(2) . ?
C13 C14 1.40(2) . ?
C14 C15 1.35(2) . ?
C14 H14 0.9300 . ?
C15 C16 1.380(19) . ?
C15 H15 0.9300 . ?
C16 C17 1.411(19) . ?
C16 I2 2.097(16) . ?
C17 C18 1.34(2) . ?
C17 H17 0.9300 . ?
C18 H18 0.9300 . ?
O11 C27 1.230(17) . ?
O12 C27 1.246(16) . ?
C27 C28 1.51(2) . ?
C28 F14 1.27(2) . ?
C28 F13 1.30(2) . ?
C28 F15 1.30(2) . ?
O13 C29 1.230(14) . ?
O14 C29 1.223(16) . ?
C29 C30 1.48(2) . ?
C30 F16 1.18(3) . ?
C30 F17 1.18(2) . ?
C30 F18 1.21(3) . ?
O15 C31 1.229(13) . ?
O16 C31 1.243(13) . ?
O16 Ag2 2.417(8) 4_565 ?
C31 C32 1.510(18) . ?
C32 F19 1.232(19) . ?
C32 F21 1.275(19) . ?
C32 F20 1.278(16) . ?
O17 C33 1.223(14) . ?
O17 Ag9 2.435(9) 4_465 ?
O18 C33 1.220(14) . ?
C33 C34 1.56(2) . ?
C34 F22 1.26(3) . ?
C34 F23 1.28(3) . ?
C34 F24 1.300(17) . ?
O2W H2WA 0.8500 . ?
O2W H2WB 0.8500 . ?
N2 C38 1.16(3) . ?
C38 C39 1.44(3) . ?
C39 C40 1.24(3) . ?
C39 H39A 0.9700 . ?
C39 H39B 0.9700 . ?
C40 H40A 0.9600 . ?
C40 H40B 0.9600 . ?
C40 H40C 0.9600 . ?

loop_
_geom_hbond_atom_site_label_D
_geom_hbond_atom_site_label_H
_geom_hbond_atom_site_label_A
_geom_hbond_distance_DH
_geom_hbond_distance_HA
_geom_hbond_distance_DA
_geom_hbond_angle_DHA
_geom_hbond_site_symmetry_A
O2W H2WB O18 0.85 2.12 2.878(11) 149.0 .
O2W H2WA O7 0.85 1.94 2.776(11) 167.8 .
O1W H1WB O15 0.85 1.95 2.792(11) 168.8 .
O1W H1WA O10 0.85 2.10 2.855(12) 147.8 .

loop_
_geom_torsion_atom_site_label_1
_geom_torsion_atom_site_label_2
_geom_torsion_atom_site_label_3
_geom_torsion_atom_site_label_4
_geom_torsion
_geom_torsion_site_symmetry_1
_geom_torsion_site_symmetry_2
_geom_torsion_site_symmetry_3
_geom_torsion_site_symmetry_4
_geom_torsion_publ_flag
C1 Ag1 Ag2 O6 177.6(5) . . . . ?
N1 Ag1 Ag2 O6 -64.8(5) . . . . ?
O3 Ag1 Ag2 O6 66.6(5) . . . . ?
O5 Ag1 Ag2 O6 24.1(4) . . . . ?
Ag4 Ag1 Ag2 O6 164.9(3) . . . . ?
Ag3 Ag1 Ag2 O6 117.8(3) . . . . ?
C1 Ag1 Ag2 O16 -89.6(7) . . . 4_465 ?
N1 Ag1 Ag2 O16 28.0(7) . . . 4_465 ?
O3 Ag1 Ag2 O16 159.4(7) . . . 4_465 ?
O5 Ag1 Ag2 O16 116.9(6) . . . 4_465 ?
Ag4 Ag1 Ag2 O16 -102.3(5) . . . 4_465 ?
Ag3 Ag1 Ag2 O16 -149.4(5) . . . 4_465 ?
N1 Ag1 Ag2 C1 117.6(6) . . . . ?
O3 Ag1 Ag2 C1 -111.1(6) . . . . ?
O5 Ag1 Ag2 C1 -153.5(5) . . . . ?
Ag4 Ag1 Ag2 C1 -12.7(4) . . . . ?
Ag3 Ag1 Ag2 C1 -59.9(4) . . . . ?
C1 Ag1 Ag2 C2 -12.1(5) . . . . ?
N1 Ag1 Ag2 C2 105.5(5) . . . . ?
O3 Ag1 Ag2 C2 -123.2(5) . . . . ?
O5 Ag1 Ag2 C2 -165.6(4) . . . . ?
Ag4 Ag1 Ag2 C2 -24.8(3) . . . . ?
Ag3 Ag1 Ag2 C2 -72.0(3) . . . . ?
C1 Ag1 Ag2 O17 80.4(5) . . . . ?
N1 Ag1 Ag2 O17 -162.0(6) . . . . ?
O3 Ag1 Ag2 O17 -30.6(6) . . . . ?
O5 Ag1 Ag2 O17 -73.1(4) . . . . ?
Ag4 Ag1 Ag2 O17 67.7(3) . . . . ?
Ag3 Ag1 Ag2 O17 20.6(3) . . . . ?
C1 Ag1 Ag2 Ag3 59.9(4) . . . . ?
N1 Ag1 Ag2 Ag3 177.4(4) . . . . ?
O3 Ag1 Ag2 Ag3 -51.2(4) . . . . ?
O5 Ag1 Ag2 Ag3 -93.7(2) . . . . ?
Ag4 Ag1 Ag2 Ag3 47.12(4) . . . . ?
N1 Ag1 Ag3 C1 53.8(17) . . . . ?
O3 Ag1 Ag3 C1 -141.1(4) . . . . ?
O5 Ag1 Ag3 C1 138.5(4) . . . . ?
Ag4 Ag1 Ag3 C1 -61.6(4) . . . . ?
Ag2 Ag1 Ag3 C1 63.5(4) . . . . ?
C1 Ag1 Ag3 O18 -102.7(5) . . . . ?
N1 Ag1 Ag3 O18 -48.9(17) . . . . ?
O3 Ag1 Ag3 O18 116.2(4) . . . . ?
O5 Ag1 Ag3 O18 35.8(4) . . . . ?
Ag4 Ag1 Ag3 O18 -164.3(3) . . . . ?
Ag2 Ag1 Ag3 O18 -39.2(3) . . . . ?
C1 Ag1 Ag3 O7 99.1(5) . . . . ?
N1 Ag1 Ag3 O7 152.9(17) . . . . ?
O3 Ag1 Ag3 O7 -42.0(3) . . . . ?
O5 Ag1 Ag3 O7 -122.3(3) . . . . ?
Ag4 Ag1 Ag3 O7 37.5(3) . . . . ?
Ag2 Ag1 Ag3 O7 162.6(3) . . . . ?
C1 Ag1 Ag3 O1W 174.9(4) . . . . ?
N1 Ag1 Ag3 O1W -131.3(16) . . . . ?
O3 Ag1 Ag3 O1W 33.8(3) . . . . ?
O5 Ag1 Ag3 O1W -46.5(3) . . . . ?
Ag4 Ag1 Ag3 O1W 113.29(17) . . . . ?
Ag2 Ag1 Ag3 O1W -121.55(17) . . . . ?
C1 Ag1 Ag3 Ag4 61.6(4) . . . . ?
N1 Ag1 Ag3 Ag4 115.4(16) . . . . ?
O3 Ag1 Ag3 Ag4 -79.5(2) . . . . ?
O5 Ag1 Ag3 Ag4 -159.8(2) . . . . ?
Ag2 Ag1 Ag3 Ag4 125.16(5) . . . . ?
C1 Ag1 Ag3 Ag2 -63.5(4) . . . . ?
N1 Ag1 Ag3 Ag2 -9.7(16) . . . . ?
O3 Ag1 Ag3 Ag2 155.4(2) . . . . ?
O5 Ag1 Ag3 Ag2 75.0(2) . . . . ?
Ag4 Ag1 Ag3 Ag2 -125.16(5) . . . . ?
O6 Ag2 Ag3 C1 -125.8(6) . . . . ?
O16 Ag2 Ag3 C1 94.8(6) 4_465 . . . ?
C2 Ag2 Ag3 C1 26.5(6) . . . . ?
O17 Ag2 Ag3 C1 136.9(5) . . . . ?
Ag1 Ag2 Ag3 C1 -58.8(5) . . . . ?
O6 Ag2 Ag3 O18 84.3(4) . . . . ?
O16 Ag2 Ag3 O18 -55.1(4) 4_465 . . . ?
C1 Ag2 Ag3 O18 -149.9(6) . . . . ?
C2 Ag2 Ag3 O18 -123.4(5) . . . . ?
O17 Ag2 Ag3 O18 -13.0(4) . . . . ?
Ag1 Ag2 Ag3 O18 151.3(3) . . . . ?
O6 Ag2 Ag3 O7 167.2(8) . . . . ?
O16 Ag2 Ag3 O7 27.8(8) 4_465 . . . ?
C1 Ag2 Ag3 O7 -67.0(8) . . . . ?
C2 Ag2 Ag3 O7 -40.5(8) . . . . ?
O17 Ag2 Ag3 O7 69.9(7) . . . . ?
Ag1 Ag2 Ag3 O7 -125.9(7) . . . . ?
O6 Ag2 Ag3 O1W 4.2(4) . . . . ?
O16 Ag2 Ag3 O1W -135.2(4) 4_465 . . . ?
C1 Ag2 Ag3 O1W 130.0(5) . . . . ?
C2 Ag2 Ag3 O1W 156.5(5) . . . . ?
O17 Ag2 Ag3 O1W -93.1(3) . . . . ?
Ag1 Ag2 Ag3 O1W 71.1(2) . . . . ?
O6 Ag2 Ag3 Ag1 -66.9(3) . . . . ?
O16 Ag2 Ag3 Ag1 153.6(4) 4_465 . . . ?
C1 Ag2 Ag3 Ag1 58.8(5) . . . . ?
C2 Ag2 Ag3 Ag1 85.3(4) . . . . ?
O17 Ag2 Ag3 Ag1 -164.2(3) . . . . ?
O6 Ag2 Ag3 Ag4 -112.1(3) . . . . ?
O16 Ag2 Ag3 Ag4 108.4(4) 4_465 . . . ?
C1 Ag2 Ag3 Ag4 13.6(5) . . . . ?
C2 Ag2 Ag3 Ag4 40.2(4) . . . . ?
O17 Ag2 Ag3 Ag4 150.6(3) . . . . ?
Ag1 Ag2 Ag3 Ag4 -45.18(5) . . . . ?
N1 Ag1 Ag4 C1 -100.9(7) . . . . ?
O3 Ag1 Ag4 C1 161.1(5) . . . . ?
O5 Ag1 Ag4 C1 96.5(6) . . . . ?
Ag3 Ag1 Ag4 C1 62.5(4) . . . . ?
Ag2 Ag1 Ag4 C1 13.3(4) . . . . ?
C1 Ag1 Ag4 O8 -98.9(6) . . . . ?
N1 Ag1 Ag4 O8 160.1(6) . . . . ?
O3 Ag1 Ag4 O8 62.2(4) . . . . ?
O5 Ag1 Ag4 O8 -2.4(5) . . . . ?
Ag3 Ag1 Ag4 O8 -36.5(4) . . . . ?
Ag2 Ag1 Ag4 O8 -85.7(4) . . . . ?
C1 Ag1 Ag4 O4 -177.0(5) . . . . ?
N1 Ag1 Ag4 O4 82.1(6) . . . . ?
O3 Ag1 Ag4 O4 -15.8(4) . . . . ?
O5 Ag1 Ag4 O4 -80.5(5) . . . . ?
Ag3 Ag1 Ag4 O4 -114.5(3) . . . . ?
Ag2 Ag1 Ag4 O4 -163.7(3) . . . . ?
C1 Ag1 Ag4 O9 104.4(6) . . . 4_455 ?
N1 Ag1 Ag4 O9 3.5(6) . . . 4_455 ?
O3 Ag1 Ag4 O9 -94.4(5) . . . 4_455 ?
O5 Ag1 Ag4 O9 -159.1(6) . . . 4_455 ?
Ag3 Ag1 Ag4 O9 166.9(4) . . . 4_455 ?
Ag2 Ag1 Ag4 O9 117.7(4) . . . 4_455 ?
C1 Ag1 Ag4 Ag3 -62.5(4) . . . . ?
N1 Ag1 Ag4 Ag3 -163.4(5) . . . . ?
O3 Ag1 Ag4 Ag3 98.7(2) . . . . ?
O5 Ag1 Ag4 Ag3 34.0(4) . . . . ?
Ag2 Ag1 Ag4 Ag3 -49.19(4) . . . . ?
O18 Ag3 Ag4 C1 74.3(9) . . . . ?
O7 Ag3 Ag4 C1 149.6(6) . . . . ?
O1W Ag3 Ag4 C1 -135.3(5) . . . . ?
Ag1 Ag3 Ag4 C1 -58.9(5) . . . . ?
Ag2 Ag3 Ag4 C1 -13.9(5) . . . . ?
C1 Ag3 Ag4 O8 -144.2(6) . . . . ?
O18 Ag3 Ag4 O8 -69.8(8) . . . . ?
O7 Ag3 Ag4 O8 5.4(3) . . . . ?
O1W Ag3 Ag4 O8 80.6(3) . . . . ?
Ag1 Ag3 Ag4 O8 156.9(3) . . . . ?
Ag2 Ag3 Ag4 O8 -158.1(3) . . . . ?
C1 Ag3 Ag4 O4 127.1(6) . . . . ?
O18 Ag3 Ag4 O4 -158.6(8) . . . . ?
O7 Ag3 Ag4 O4 -83.3(4) . . . . ?
O1W Ag3 Ag4 O4 -8.2(4) . . . . ?
Ag1 Ag3 Ag4 O4 68.2(3) . . . . ?
Ag2 Ag3 Ag4 O4 113.2(3) . . . . ?
C1 Ag3 Ag4 O9 -99.7(8) . . . 4_455 ?
O18 Ag3 Ag4 O9 -25.4(9) . . . 4_455 ?
O7 Ag3 Ag4 O9 49.9(6) . . . 4_455 ?
O1W Ag3 Ag4 O9 125.0(6) . . . 4_455 ?
Ag1 Ag3 Ag4 O9 -158.6(6) . . . 4_455 ?
Ag2 Ag3 Ag4 O9 -113.6(6) . . . 4_455 ?
C1 Ag3 Ag4 Ag1 58.9(5) . . . . ?
O18 Ag3 Ag4 Ag1 133.3(7) . . . . ?
O7 Ag3 Ag4 Ag1 -151.5(2) . . . . ?
O1W Ag3 Ag4 Ag1 -76.3(2) . . . . ?
Ag2 Ag3 Ag4 Ag1 45.05(5) . . . . ?
N1 Ag1 C1 C2 -38(2) . . . . ?
O3 Ag1 C1 C2 -176.0(17) . . . . ?
O5 Ag1 C1 C2 76(2) . . . . ?
Ag4 Ag1 C1 C2 -151(2) . . . . ?
Ag3 Ag1 C1 C2 128(2) . . . . ?
Ag2 Ag1 C1 C2 45.0(17) . . . . ?
N1 Ag1 C1 Ag4 113.2(5) . . . . ?
O3 Ag1 C1 Ag4 -25.0(6) . . . . ?
O5 Ag1 C1 Ag4 -132.9(3) . . . . ?
Ag3 Ag1 C1 Ag4 -80.6(3) . . . . ?
Ag2 Ag1 C1 Ag4 -164.0(5) . . . . ?
N1 Ag1 C1 Ag3 -166.2(5) . . . . ?
O3 Ag1 C1 Ag3 55.6(5) . . . . ?
O5 Ag1 C1 Ag3 -52.4(5) . . . . ?
Ag4 Ag1 C1 Ag3 80.6(3) . . . . ?
Ag2 Ag1 C1 Ag3 -83.4(3) . . . . ?
N1 Ag1 C1 Ag2 -82.8(5) . . . . ?
O3 Ag1 C1 Ag2 139.0(3) . . . . ?
O5 Ag1 C1 Ag2 31.1(5) . . . . ?
Ag4 Ag1 C1 Ag2 164.0(5) . . . . ?
Ag3 Ag1 C1 Ag2 83.4(3) . . . . ?
O8 Ag4 C1 C2 -73.2(15) . . . . ?
O4 Ag4 C1 C2 163.0(13) . . . . ?
O9 Ag4 C1 C2 31.4(17) 4_455 . . . ?
Ag1 Ag4 C1 C2 159.2(17) . . . . ?
Ag3 Ag4 C1 C2 -118.6(16) . . . . ?
O8 Ag4 C1 Ag1 127.5(4) . . . . ?
O4 Ag4 C1 Ag1 3.8(7) . . . . ?
O9 Ag4 C1 Ag1 -127.8(4) 4_455 . . . ?
Ag3 Ag4 C1 Ag1 82.2(4) . . . . ?
O8 Ag4 C1 Ag3 45.4(6) . . . . ?
O4 Ag4 C1 Ag3 -78.4(6) . . . . ?
O9 Ag4 C1 Ag3 150.0(4) 4_455 . . . ?
Ag1 Ag4 C1 Ag3 -82.2(4) . . . . ?
O8 Ag4 C1 Ag2 89.2(16) . . . . ?
O4 Ag4 C1 Ag2 -34.5(18) . . . . ?
O9 Ag4 C1 Ag2 -166.1(13) 4_455 . . . ?
Ag1 Ag4 C1 Ag2 -38.3(13) . . . . ?
Ag3 Ag4 C1 Ag2 43.8(13) . . . . ?
O18 Ag3 C1 C2 -32.1(14) . . . . ?
O7 Ag3 C1 C2 93.3(11) . . . . ?
O1W Ag3 C1 C2 -156.7(10) . . . . ?
Ag1 Ag3 C1 C2 -149.4(13) . . . . ?
Ag4 Ag3 C1 C2 128.9(14) . . . . ?
Ag2 Ag3 C1 C2 -68.9(10) . . . . ?
O18 Ag3 C1 Ag1 117.3(4) . . . . ?
O7 Ag3 C1 Ag1 -117.3(4) . . . . ?
O1W Ag3 C1 Ag1 -7.4(6) . . . . ?
Ag4 Ag3 C1 Ag1 -81.8(4) . . . . ?
Ag2 Ag3 C1 Ag1 80.4(4) . . . . ?
O18 Ag3 C1 Ag4 -161.0(3) . . . . ?
O7 Ag3 C1 Ag4 -35.6(6) . . . . ?
O1W Ag3 C1 Ag4 74.4(6) . . . . ?
Ag1 Ag3 C1 Ag4 81.8(4) . . . . ?
Ag2 Ag3 C1 Ag4 162.2(6) . . . . ?
O18 Ag3 C1 Ag2 36.8(6) . . . . ?
O7 Ag3 C1 Ag2 162.2(3) . . . . ?
O1W Ag3 C1 Ag2 -87.8(5) . . . . ?
Ag1 Ag3 C1 Ag2 -80.4(4) . . . . ?
Ag4 Ag3 C1 Ag2 -162.2(6) . . . . ?
O6 Ag2 C1 C2 -158.5(9) . . . . ?
O16 Ag2 C1 C2 -13.2(12) 4_465 . . . ?
O17 Ag2 C1 C2 77.2(10) . . . . ?
Ag1 Ag2 C1 C2 -155.5(11) . . . . ?
Ag3 Ag2 C1 C2 122.6(11) . . . . ?
O6 Ag2 C1 Ag1 -3.0(7) . . . . ?
O16 Ag2 C1 Ag1 142.3(4) 4_465 . . . ?
C2 Ag2 C1 Ag1 155.5(11) . . . . ?
O17 Ag2 C1 Ag1 -127.3(3) . . . . ?
Ag3 Ag2 C1 Ag1 -81.9(4) . . . . ?
O6 Ag2 C1 Ag4 35.5(18) . . . . ?
O16 Ag2 C1 Ag4 -179.2(13) 4_465 . . . ?
C2 Ag2 C1 Ag4 -166(2) . . . . ?
O17 Ag2 C1 Ag4 -88.8(16) . . . . ?
Ag1 Ag2 C1 Ag4 38.4(13) . . . . ?
Ag3 Ag2 C1 Ag4 -43.4(13) . . . . ?
O6 Ag2 C1 Ag3 78.9(6) . . . . ?
O16 Ag2 C1 Ag3 -135.8(4) 4_465 . . . ?
C2 Ag2 C1 Ag3 -122.6(11) . . . . ?
O17 Ag2 C1 Ag3 -45.4(5) . . . . ?
Ag1 Ag2 C1 Ag3 81.9(4) . . . . ?
Ag1 C1 C2 C3 155(4) . . . . ?
Ag4 C1 C2 C3 13(6) . . . . ?
Ag3 C1 C2 C3 -87(5) . . . . ?
Ag2 C1 C2 C3 -159(6) . . . . ?
Ag1 C1 C2 Ag2 -45.7(17) . . . . ?
Ag4 C1 C2 Ag2 172.2(12) . . . . ?
Ag3 C1 C2 Ag2 72.3(8) . . . . ?
O6 Ag2 C2 C1 40.3(14) . . . . ?
O16 Ag2 C2 C1 169.3(9) 4_465 . . . ?
O17 Ag2 C2 C1 -111.4(9) . . . . ?
Ag1 Ag2 C2 C1 18.3(9) . . . . ?
Ag3 Ag2 C2 C1 -42.4(8) . . . . ?
O6 Ag2 C2 C3 -146.2(11) . . . . ?
O16 Ag2 C2 C3 -17.1(11) 4_465 . . . ?
C1 Ag2 C2 C3 173.6(18) . . . . ?
O17 Ag2 C2 C3 62.2(11) . . . . ?
Ag1 Ag2 C2 C3 -168.2(11) . . . . ?
Ag3 Ag2 C2 C3 131.1(12) . . . . ?
C1 C2 C3 O1 13(6) . . . . ?
Ag2 C2 C3 O1 -144.0(9) . . . . ?
C2 C3 O1 C4 64.7(16) . . . . ?
C3 O1 C4 C9 -148.3(13) . . . . ?
C3 O1 C4 C5 31(2) . . . . ?
C9 C4 C5 C6 -6(2) . . . . ?
O1 C4 C5 C6 174.7(14) . . . . ?
C4 C5 C6 C7 4(2) . . . . ?
C5 C6 C7 C8 -4(2) . . . . ?
C5 C6 C7 I1 -173.8(12) . . . . ?
C6 C7 C8 C9 5(2) . . . . ?
I1 C7 C8 C9 174.9(11) . . . . ?
C5 C4 C9 C8 7(2) . . . . ?
O1 C4 C9 C8 -173.6(13) . . . . ?
C7 C8 C9 C4 -7(2) . . . . ?
C8 C7 I1 Ag10 126.3(11) . . . . ?
C6 C7 I1 Ag10 -63.7(11) . . . . ?
C1 Ag1 O3 C19 43.9(11) . . . . ?
N1 Ag1 O3 C19 -99.6(10) . . . . ?
O5 Ag1 O3 C19 170.3(10) . . . . ?
Ag4 Ag1 O3 C19 24.6(9) . . . . ?
Ag3 Ag1 O3 C19 84.3(9) . . . . ?
Ag2 Ag1 O3 C19 128.9(8) . . . . ?
C1 Ag1 O3 Ag5 -111.1(5) . . . . ?
N1 Ag1 O3 Ag5 105.4(5) . . . . ?
O5 Ag1 O3 Ag5 15.3(4) . . . . ?
Ag4 Ag1 O3 Ag5 -130.4(3) . . . . ?
Ag3 Ag1 O3 Ag5 -70.7(3) . . . . ?
Ag2 Ag1 O3 Ag5 -26.1(6) . . . . ?
O5 Ag5 O3 C19 -164.8(12) . . . . ?
O1W Ag5 O3 C19 -76.3(12) . . . . ?
I2 Ag5 O3 C19 61.5(13) . . . . ?
O5 Ag5 O3 Ag1 -15.6(4) . . . . ?
O1W Ag5 O3 Ag1 72.8(3) . . . . ?
I2 Ag5 O3 Ag1 -149.33(16) . . . . ?
C1 Ag4 O4 C19 16.4(14) . . . . ?
O8 Ag4 O4 C19 -120.7(12) . . . . ?
O9 Ag4 O4 C19 160.8(12) 4_455 . . . ?
Ag1 Ag4 O4 C19 19.3(11) . . . . ?
Ag3 Ag4 O4 C19 -35.9(12) . . . . ?
Ag4 O4 C19 O3 -6(2) . . . . ?
Ag4 O4 C19 C20 177.1(10) . . . . ?
Ag1 O3 C19 O4 -17.9(19) . . . . ?
Ag5 O3 C19 O4 126.1(13) . . . . ?
Ag1 O3 C19 C20 159.4(10) . . . . ?
Ag5 O3 C19 C20 -56.5(17) . . . . ?
O4 C19 C20 F2 89.1(19) . . . . ?
O3 C19 C20 F2 -88.5(17) . . . . ?
O4 C19 C20 F3 -148.8(16) . . . . ?
O3 C19 C20 F3 34(2) . . . . ?
O4 C19 C20 F1 -29(2) . . . . ?
O3 C19 C20 F1 153.0(13) . . . . ?
O3 Ag5 O5 C21 -166.4(17) . . . . ?
O1W Ag5 O5 C21 105.9(17) . . . . ?
I2 Ag5 O5 C21 -19.0(18) . . . . ?
O3 Ag5 O5 Ag1 15.0(4) . . . . ?
O1W Ag5 O5 Ag1 -72.6(3) . . . . ?
I2 Ag5 O5 Ag1 162.47(15) . . . . ?
C1 Ag1 O5 C21 -61.4(12) . . . . ?
N1 Ag1 O5 C21 65.3(11) . . . . ?
O3 Ag1 O5 C21 165.7(11) . . . . ?
Ag4 Ag1 O5 C21 -129.0(9) . . . . ?
Ag3 Ag1 O5 C21 -99.8(10) . . . . ?
Ag2 Ag1 O5 C21 -35.7(10) . . . . ?
C1 Ag1 O5 Ag5 117.7(5) . . . . ?
N1 Ag1 O5 Ag5 -115.7(5) . . . . ?
O3 Ag1 O5 Ag5 -15.3(4) . . . . ?
Ag4 Ag1 O5 Ag5 50.1(6) . . . . ?
Ag3 Ag1 O5 Ag5 79.3(3) . . . . ?
Ag2 Ag1 O5 Ag5 143.3(3) . . . . ?
O16 Ag2 O6 C21 179.6(12) 4_465 . . . ?
C1 Ag2 O6 C21 -27.9(15) . . . . ?
C2 Ag2 O6 C21 -51.4(17) . . . . ?
O17 Ag2 O6 C21 100.4(12) . . . . ?
Ag1 Ag2 O6 C21 -30.1(12) . . . . ?
Ag3 Ag2 O6 C21 21.3(13) . . . . ?
Ag2 O6 C21 O5 10(2) . . . . ?
Ag2 O6 C21 C22 -174.2(12) . . . . ?
Ag5 O5 C21 O6 -151.9(13) . . . . ?
Ag1 O5 C21 O6 26(2) . . . . ?
Ag5 O5 C21 C22 32(2) . . . . ?
Ag1 O5 C21 C22 -149.3(12) . . . . ?
O6 C21 C22 F4 -51(2) . . . . ?
O5 C21 C22 F4 125.2(17) . . . . ?
O6 C21 C22 F6 166.9(16) . . . . ?
O5 C21 C22 F6 -17(2) . . . . ?
O6 C21 C22 F5 51.2(19) . . . . ?
O5 C21 C22 F5 -132.5(13) . . . . ?
C1 Ag3 O7 C23 20.6(12) . . . . ?
O18 Ag3 O7 C23 157.9(10) . . . . ?
O1W Ag3 O7 C23 -118.2(11) . . . . ?
Ag1 Ag3 O7 C23 -38.4(12) . . . . ?
Ag4 Ag3 O7 C23 -6.3(10) . . . . ?
Ag2 Ag3 O7 C23 77.3(14) . . . . ?
C1 Ag4 O8 C23 -42.6(12) . . . . ?
O4 Ag4 O8 C23 96.6(10) . . . . ?
O9 Ag4 O8 C23 -172.4(11) 4_455 . . . ?
Ag1 Ag4 O8 C23 22.5(12) . . . . ?
Ag3 Ag4 O8 C23 -8.8(10) . . . . ?
C1 Ag4 O8 Ag7 129.3(5) . . . 4_455 ?
O4 Ag4 O8 Ag7 -91.5(4) . . . 4_455 ?
O9 Ag4 O8 Ag7 -0.5(4) 4_455 . . 4_455 ?
Ag1 Ag4 O8 Ag7 -165.61(10) . . . 4_455 ?
Ag3 Ag4 O8 Ag7 163.1(3) . . . 4_455 ?
Ag3 O7 C23 O8 1(2) . . . . ?
Ag3 O7 C23 C24 -179.6(11) . . . . ?
Ag4 O8 C23 O7 7(2) . . . . ?
Ag7 O8 C23 O7 -161.6(10) 4_455 . . . ?
Ag4 O8 C23 C24 -172.3(11) . . . . ?
Ag7 O8 C23 C24 19(2) 4_455 . . . ?
O7 C23 C24 F7 -6(3) . . . . ?
O8 C23 C24 F7 173.8(18) . . . . ?
O7 C23 C24 F8 125.4(17) . . . . ?
O8 C23 C24 F8 -55(2) . . . . ?
O7 C23 C24 F9 -121.2(16) . . . . ?
O8 C23 C24 F9 58(2) . . . . ?
Ag8 O10 C25 O9 4(2) . . . . ?
Ag8 O10 C25 C26 -169.3(10) . . . . ?
Ag4 O9 C25 O10 -158.7(11) 4 . . . ?
Ag7 O9 C25 O10 15(2) . . . . ?
Ag4 O9 C25 C26 15(2) 4 . . . ?
Ag7 O9 C25 C26 -171.0(10) . . . . ?
O10 C25 C26 F11 -26(2) . . . . ?
O9 C25 C26 F11 159.7(16) . . . . ?
O10 C25 C26 F12 106.7(18) . . . . ?
O9 C25 C26 F12 -68(2) . . . . ?
O10 C25 C26 F10 -138.8(15) . . . . ?
O9 C25 C26 F10 46.6(19) . . . . ?
O5 Ag5 O1W Ag3 34.5(3) . . . . ?
O3 Ag5 O1W Ag3 -46.5(3) . . . . ?
I2 Ag5 O1W Ag3 162.25(17) . . . . ?
C1 Ag3 O1W Ag5 13.8(6) . . . . ?
O18 Ag3 O1W Ag5 -123.2(4) . . . . ?
O7 Ag3 O1W Ag5 139.1(4) . . . . ?
Ag1 Ag3 O1W Ag5 8.3(3) . . . . ?
Ag4 Ag3 O1W Ag5 64.7(3) . . . . ?
Ag2 Ag3 O1W Ag5 -45.7(3) . . . . ?
C1 Ag1 N1 C35 0(3) . . . . ?
O3 Ag1 N1 C35 149(3) . . . . ?
O5 Ag1 N1 C35 -130(3) . . . . ?
Ag4 Ag1 N1 C35 60(3) . . . . ?
Ag3 Ag1 N1 C35 -46(4) . . . . ?
Ag2 Ag1 N1 C35 -55(3) . . . . ?
Ag1 N1 C35 C36 -105(100) . . . . ?
N1 C35 C36 C37 66(100) . . . . ?
C25 O9 Ag7 O14 87.1(11) . . . . ?
Ag4 O9 Ag7 O14 -97.2(4) 4 . . . ?
C25 O9 Ag7 C10 -52.4(12) . . . . ?
Ag4 O9 Ag7 C10 123.4(4) 4 . . . ?
C25 O9 Ag7 O8 -175.3(11) . . . 4 ?
Ag4 O9 Ag7 O8 0.5(4) 4 . . 4 ?
C25 O9 Ag7 C11 -79.7(11) . . . . ?
Ag4 O9 Ag7 C11 96.1(4) 4 . . . ?
C25 O9 Ag7 Ag6 -1.7(13) . . . . ?
Ag4 O9 Ag7 Ag6 174.08(11) 4 . . . ?
C25 O9 Ag7 Ag8 -19.3(10) . . . . ?
Ag4 O9 Ag7 Ag8 156.5(4) 4 . . . ?
C10 Ag6 Ag7 O14 -179.6(5) . . . . ?
N2 Ag6 Ag7 O14 73.6(7) . . . . ?
O12 Ag6 Ag7 O14 -63.5(6) . . . . ?
O13 Ag6 Ag7 O14 -19.3(4) . . . . ?
Ag9 Ag6 Ag7 O14 -167.4(3) . . . . ?
Ag8 Ag6 Ag7 O14 -120.5(3) . . . . ?
N2 Ag6 Ag7 C10 -106.8(8) . . . . ?
O12 Ag6 Ag7 C10 116.2(6) . . . . ?
O13 Ag6 Ag7 C10 160.3(5) . . . . ?
Ag9 Ag6 Ag7 C10 12.2(4) . . . . ?
Ag8 Ag6 Ag7 C10 59.1(4) . . . . ?
C10 Ag6 Ag7 O8 88.0(6) . . . 4 ?
N2 Ag6 Ag7 O8 -18.8(8) . . . 4 ?
O12 Ag6 Ag7 O8 -155.9(7) . . . 4 ?
O13 Ag6 Ag7 O8 -111.7(6) . . . 4 ?
Ag9 Ag6 Ag7 O8 100.2(5) . . . 4 ?
Ag8 Ag6 Ag7 O8 147.1(5) . . . 4 ?
C10 Ag6 Ag7 O9 -79.7(5) . . . . ?
N2 Ag6 Ag7 O9 173.5(8) . . . . ?
O12 Ag6 Ag7 O9 36.5(6) . . . . ?
O13 Ag6 Ag7 O9 80.6(5) . . . . ?
Ag9 Ag6 Ag7 O9 -67.4(4) . . . . ?
Ag8 Ag6 Ag7 O9 -20.6(4) . . . . ?
C10 Ag6 Ag7 C11 11.7(5) . . . . ?
N2 Ag6 Ag7 C11 -95.1(7) . . . . ?
O12 Ag6 Ag7 C11 127.8(6) . . . . ?
O13 Ag6 Ag7 C11 172.0(4) . . . . ?
Ag9 Ag6 Ag7 C11 23.9(3) . . . . ?
Ag8 Ag6 Ag7 C11 70.8(3) . . . . ?
C10 Ag6 Ag7 Ag8 -59.1(4) . . . . ?
N2 Ag6 Ag7 Ag8 -165.9(7) . . . . ?
O12 Ag6 Ag7 Ag8 57.1(5) . . . . ?
O13 Ag6 Ag7 Ag8 101.2(3) . . . . ?
Ag9 Ag6 Ag7 Ag8 -46.88(4) . . . . ?
C25 O10 Ag8 C10 14.1(13) . . . . ?
C25 O10 Ag8 O15 147.6(11) . . . . ?
C25 O10 Ag8 O2W -131.6(12) . . . . ?
C25 O10 Ag8 Ag6 -47.0(12) . . . . ?
C25 O10 Ag8 Ag9 75.6(15) . . . . ?
C25 O10 Ag8 Ag7 -15.2(11) . . . . ?
N2 Ag6 Ag8 C10 -10(2) . . . . ?
O12 Ag6 Ag8 C10 144.6(4) . . . . ?
O13 Ag6 Ag8 C10 -138.8(4) . . . . ?
Ag9 Ag6 Ag8 C10 62.6(4) . . . . ?
Ag7 Ag6 Ag8 C10 -63.6(4) . . . . ?
C10 Ag6 Ag8 O10 100.9(4) . . . . ?
N2 Ag6 Ag8 O10 90(2) . . . . ?
O12 Ag6 Ag8 O10 -114.5(4) . . . . ?
O13 Ag6 Ag8 O10 -37.9(4) . . . . ?
Ag9 Ag6 Ag8 O10 163.5(3) . . . . ?
Ag7 Ag6 Ag8 O10 37.3(3) . . . . ?
C10 Ag6 Ag8 O15 -98.0(5) . . . . ?
N2 Ag6 Ag8 O15 -108(2) . . . . ?
O12 Ag6 Ag8 O15 46.5(4) . . . . ?
O13 Ag6 Ag8 O15 123.2(3) . . . . ?
Ag9 Ag6 Ag8 O15 -35.4(3) . . . . ?
Ag7 Ag6 Ag8 O15 -161.7(3) . . . . ?
C10 Ag6 Ag8 O2W -176.5(4) . . . . ?
N2 Ag6 Ag8 O2W 173(2) . . . . ?
O12 Ag6 Ag8 O2W -31.9(3) . . . . ?
O13 Ag6 Ag8 O2W 44.7(3) . . . . ?
Ag9 Ag6 Ag8 O2W -113.84(17) . . . . ?
Ag7 Ag6 Ag8 O2W 119.89(17) . . . . ?
C10 Ag6 Ag8 Ag9 -62.6(4) . . . . ?
N2 Ag6 Ag8 Ag9 -73(2) . . . . ?
O12 Ag6 Ag8 Ag9 81.9(2) . . . . ?
O13 Ag6 Ag8 Ag9 158.6(2) . . . . ?
Ag7 Ag6 Ag8 Ag9 -126.27(5) . . . . ?
C10 Ag6 Ag8 Ag7 63.6(4) . . . . ?
N2 Ag6 Ag8 Ag7 53(2) . . . . ?
O12 Ag6 Ag8 Ag7 -151.8(2) . . . . ?
O13 Ag6 Ag8 Ag7 -75.2(2) . . . . ?
Ag9 Ag6 Ag8 Ag7 126.27(5) . . . . ?
O14 Ag7 Ag8 C10 122.1(6) . . . . ?
O8 Ag7 Ag8 C10 -92.1(6) 4 . . . ?
O9 Ag7 Ag8 C10 -136.1(6) . . . . ?
C11 Ag7 Ag8 C10 -25.6(6) . . . . ?
Ag6 Ag7 Ag8 C10 58.9(5) . . . . ?
O14 Ag7 Ag8 O10 -89.6(4) . . . . ?
C10 Ag7 Ag8 O10 148.3(5) . . . . ?
O8 Ag7 Ag8 O10 56.2(4) 4 . . . ?
O9 Ag7 Ag8 O10 12.2(4) . . . . ?
C11 Ag7 Ag8 O10 122.7(4) . . . . ?
Ag6 Ag7 Ag8 O10 -152.8(3) . . . . ?
O14 Ag7 Ag8 O15 -171.2(7) . . . . ?
C10 Ag7 Ag8 O15 66.7(8) . . . . ?
O8 Ag7 Ag8 O15 -25.4(7) 4 . . . ?
O9 Ag7 Ag8 O15 -69.5(7) . . . . ?
C11 Ag7 Ag8 O15 41.1(7) . . . . ?
Ag6 Ag7 Ag8 O15 125.6(6) . . . . ?
O14 Ag7 Ag8 O2W -9.9(4) . . . . ?
C10 Ag7 Ag8 O2W -131.9(5) . . . . ?
O8 Ag7 Ag8 O2W 135.9(4) 4 . . . ?
O9 Ag7 Ag8 O2W 91.9(3) . . . . ?
C11 Ag7 Ag8 O2W -157.6(4) . . . . ?
Ag6 Ag7 Ag8 O2W -73.0(2) . . . . ?
O14 Ag7 Ag8 Ag6 63.2(3) . . . . ?
C10 Ag7 Ag8 Ag6 -58.9(5) . . . . ?
O8 Ag7 Ag8 Ag6 -151.1(4) 4 . . . ?
O9 Ag7 Ag8 Ag6 164.9(3) . . . . ?
C11 Ag7 Ag8 Ag6 -84.6(4) . . . . ?
O14 Ag7 Ag8 Ag9 107.3(3) . . . . ?
C10 Ag7 Ag8 Ag9 -14.8(5) . . . . ?
O8 Ag7 Ag8 Ag9 -106.9(4) 4 . . . ?
O9 Ag7 Ag8 Ag9 -151.0(3) . . . . ?
C11 Ag7 Ag8 Ag9 -40.4(4) . . . . ?
Ag6 Ag7 Ag8 Ag9 44.11(5) . . . . ?
N2 Ag6 Ag9 C10 101.7(7) . . . . ?
O12 Ag6 Ag9 C10 -159.5(5) . . . . ?
O13 Ag6 Ag9 C10 -105.1(7) . . . . ?
Ag8 Ag6 Ag9 C10 -60.6(4) . . . . ?
Ag7 Ag6 Ag9 C10 -12.5(4) . . . . ?
C10 Ag6 Ag9 O16 96.3(6) . . . . ?
N2 Ag6 Ag9 O16 -162.0(7) . . . . ?
O12 Ag6 Ag9 O16 -63.1(4) . . . . ?
O13 Ag6 Ag9 O16 -8.8(6) . . . . ?
Ag8 Ag6 Ag9 O16 35.7(4) . . . . ?
Ag7 Ag6 Ag9 O16 83.8(4) . . . . ?
C10 Ag6 Ag9 O11 173.8(5) . . . . ?
N2 Ag6 Ag9 O11 -84.4(7) . . . . ?
O12 Ag6 Ag9 O11 14.4(3) . . . . ?
O13 Ag6 Ag9 O11 68.8(6) . . . . ?
Ag8 Ag6 Ag9 O11 113.2(3) . . . . ?
Ag7 Ag6 Ag9 O11 161.3(3) . . . . ?
C10 Ag6 Ag9 O17 -107.9(6) . . . 4_565 ?
N2 Ag6 Ag9 O17 -6.1(7) . . . 4_565 ?
O12 Ag6 Ag9 O17 92.7(4) . . . 4_565 ?
O13 Ag6 Ag9 O17 147.1(6) . . . 4_565 ?
Ag8 Ag6 Ag9 O17 -168.5(4) . . . 4_565 ?
Ag7 Ag6 Ag9 O17 -120.4(4) . . . 4_565 ?
C10 Ag6 Ag9 Ag8 60.6(4) . . . . ?
N2 Ag6 Ag9 Ag8 162.4(6) . . . . ?
O12 Ag6 Ag9 Ag8 -98.8(2) . . . . ?
O13 Ag6 Ag9 Ag8 -44.4(5) . . . . ?
Ag7 Ag6 Ag9 Ag8 48.11(4) . . . . ?
O10 Ag8 Ag9 C10 -73.0(9) . . . . ?
O15 Ag8 Ag9 C10 -147.5(6) . . . . ?
O2W Ag8 Ag9 C10 136.0(5) . . . . ?
Ag6 Ag8 Ag9 C10 59.6(5) . . . . ?
Ag7 Ag8 Ag9 C10 15.1(5) . . . . ?
C10 Ag8 Ag9 O16 143.2(6) . . . . ?
O10 Ag8 Ag9 O16 70.3(8) . . . . ?
O15 Ag8 Ag9 O16 -4.2(3) . . . . ?
O2W Ag8 Ag9 O16 -80.7(3) . . . . ?
Ag6 Ag8 Ag9 O16 -157.2(3) . . . . ?
Ag7 Ag8 Ag9 O16 158.3(3) . . . . ?
C10 Ag8 Ag9 O11 -127.1(6) . . . . ?
O10 Ag8 Ag9 O11 159.9(8) . . . . ?
O15 Ag8 Ag9 O11 85.4(4) . . . . ?
O2W Ag8 Ag9 O11 8.9(3) . . . . ?
Ag6 Ag8 Ag9 O11 -67.6(3) . . . . ?
Ag7 Ag8 Ag9 O11 -112.1(3) . . . . ?
C10 Ag8 Ag9 O17 100.2(8) . . . 4_565 ?
O10 Ag8 Ag9 O17 27.3(10) . . . 4_565 ?
O15 Ag8 Ag9 O17 -47.2(6) . . . 4_565 ?
O2W Ag8 Ag9 O17 -123.7(6) . . . 4_565 ?
Ag6 Ag8 Ag9 O17 159.8(6) . . . 4_565 ?
Ag7 Ag8 Ag9 O17 115.3(6) . . . 4_565 ?
C10 Ag8 Ag9 Ag6 -59.6(5) . . . . ?
O10 Ag8 Ag9 Ag6 -132.5(7) . . . . ?
O15 Ag8 Ag9 Ag6 153.0(2) . . . . ?
O2W Ag8 Ag9 Ag6 76.5(2) . . . . ?
Ag7 Ag8 Ag9 Ag6 -44.50(5) . . . . ?
C7 I1 Ag10 O12 122.4(6) . . . . ?
C7 I1 Ag10 O13 -130.9(5) . . . . ?
C7 I1 Ag10 O2W -17.2(5) . . . . ?
N2 Ag6 C10 C11 39(2) . . . . ?
O12 Ag6 C10 C11 169(2) . . . . ?
O13 Ag6 C10 C11 -80(2) . . . . ?
Ag9 Ag6 C10 C11 141(2) . . . . ?
Ag8 Ag6 C10 C11 -138(2) . . . . ?
Ag7 Ag6 C10 C11 -55(2) . . . . ?
N2 Ag6 C10 Ag8 176.7(6) . . . . ?
O12 Ag6 C10 Ag8 -52.7(5) . . . . ?
O13 Ag6 C10 Ag8 58.0(5) . . . . ?
Ag9 Ag6 C10 Ag8 -81.6(3) . . . . ?
Ag7 Ag6 C10 Ag8 83.3(3) . . . . ?
N2 Ag6 C10 Ag9 -101.7(7) . . . . ?
O12 Ag6 C10 Ag9 28.9(6) . . . . ?
O13 Ag6 C10 Ag9 139.6(3) . . . . ?
Ag8 Ag6 C10 Ag9 81.6(3) . . . . ?
Ag7 Ag6 C10 Ag9 164.9(5) . . . . ?
N2 Ag6 C10 Ag7 93.4(7) . . . . ?
O12 Ag6 C10 Ag7 -136.1(3) . . . . ?
O13 Ag6 C10 Ag7 -25.4(6) . . . . ?
Ag9 Ag6 C10 Ag7 -164.9(5) . . . . ?
Ag8 Ag6 C10 Ag7 -83.3(3) . . . . ?
O10 Ag8 C10 C11 37.9(14) . . . . ?
O15 Ag8 C10 C11 -85.3(12) . . . . ?
O2W Ag8 C10 C11 162.0(10) . . . . ?
Ag6 Ag8 C10 C11 156.7(13) . . . . ?
Ag9 Ag8 C10 C11 -122.9(13) . . . . ?
Ag7 Ag8 C10 C11 76.3(11) . . . . ?
O10 Ag8 C10 Ag6 -118.8(4) . . . . ?
O15 Ag8 C10 Ag6 118.0(4) . . . . ?
O2W Ag8 C10 Ag6 5.2(6) . . . . ?
Ag9 Ag8 C10 Ag6 80.3(4) . . . . ?
Ag7 Ag8 C10 Ag6 -80.5(4) . . . . ?
O10 Ag8 C10 Ag9 160.8(3) . . . . ?
O15 Ag8 C10 Ag9 37.7(6) . . . . ?
O2W Ag8 C10 Ag9 -75.1(5) . . . . ?
Ag6 Ag8 C10 Ag9 -80.3(4) . . . . ?
Ag7 Ag8 C10 Ag9 -160.8(6) . . . . ?
O10 Ag8 C10 Ag7 -38.3(6) . . . . ?
O15 Ag8 C10 Ag7 -161.5(3) . . . . ?
O2W Ag8 C10 Ag7 85.7(5) . . . . ?
Ag6 Ag8 C10 Ag7 80.5(4) . . . . ?
Ag9 Ag8 C10 Ag7 160.8(6) . . . . ?
O16 Ag9 C10 C11 74.5(13) . . . . ?
O11 Ag9 C10 C11 -164.8(12) . . . . ?
O17 Ag9 C10 C11 -31.2(15) 4_565 . . . ?
Ag6 Ag9 C10 C11 -157.2(15) . . . . ?
Ag8 Ag9 C10 C11 119.9(15) . . . . ?
O16 Ag9 C10 Ag6 -128.3(4) . . . . ?
O11 Ag9 C10 Ag6 -7.5(6) . . . . ?
O17 Ag9 C10 Ag6 126.0(4) 4_565 . . . ?
Ag8 Ag9 C10 Ag6 -82.9(4) . . . . ?
O16 Ag9 C10 Ag8 -45.4(6) . . . . ?
O11 Ag9 C10 Ag8 75.4(6) . . . . ?
O17 Ag9 C10 Ag8 -151.1(4) 4_565 . . . ?
Ag6 Ag9 C10 Ag8 82.9(4) . . . . ?
O16 Ag9 C10 Ag7 -92.8(15) . . . . ?
O11 Ag9 C10 Ag7 27.9(17) . . . . ?
O17 Ag9 C10 Ag7 161.4(12) 4_565 . . . ?
Ag6 Ag9 C10 Ag7 35.4(12) . . . . ?
Ag8 Ag9 C10 Ag7 -47.5(12) . . . . ?
O14 Ag7 C10 C11 155.8(9) . . . . ?
O8 Ag7 C10 C11 13.6(11) 4 . . . ?
O9 Ag7 C10 C11 -75.1(10) . . . . ?
Ag6 Ag7 C10 C11 155.3(11) . . . . ?
Ag8 Ag7 C10 C11 -122.2(11) . . . . ?
O14 Ag7 C10 Ag6 0.5(6) . . . . ?
O8 Ag7 C10 Ag6 -141.6(3) 4 . . . ?
O9 Ag7 C10 Ag6 129.7(3) . . . . ?
C11 Ag7 C10 Ag6 -155.3(11) . . . . ?
Ag8 Ag7 C10 Ag6 82.6(4) . . . . ?
O14 Ag7 C10 Ag8 -82.1(6) . . . . ?
O8 Ag7 C10 Ag8 135.8(4) 4 . . . ?
O9 Ag7 C10 Ag8 47.1(5) . . . . ?
C11 Ag7 C10 Ag8 122.2(11) . . . . ?
Ag6 Ag7 C10 Ag8 -82.6(4) . . . . ?
O14 Ag7 C10 Ag9 -34.9(17) . . . . ?
O8 Ag7 C10 Ag9 -177.0(12) 4 . . . ?
O9 Ag7 C10 Ag9 94.3(15) . . . . ?
C11 Ag7 C10 Ag9 169(2) . . . . ?
Ag6 Ag7 C10 Ag9 -35.4(12) . . . . ?
Ag8 Ag7 C10 Ag9 47.2(12) . . . . ?
Ag6 C10 C11 C12 -150(6) . . . . ?
Ag8 C10 C11 C12 80(8) . . . . ?
Ag9 C10 C11 C12 -18(8) . . . . ?
Ag7 C10 C11 C12 156(8) . . . . ?
Ag6 C10 C11 Ag7 53.9(19) . . . . ?
Ag8 C10 C11 Ag7 -76.0(8) . . . . ?
Ag9 C10 C11 Ag7 -174.4(11) . . . . ?
O14 Ag7 C11 C10 -40.8(13) . . . . ?
O8 Ag7 C11 C10 -168.8(9) 4 . . . ?
O9 Ag7 C11 C10 113.3(9) . . . . ?
Ag6 Ag7 C11 C10 -18.6(9) . . . . ?
Ag8 Ag7 C11 C10 43.1(8) . . . . ?
O14 Ag7 C11 C12 144.5(10) . . . . ?
C10 Ag7 C11 C12 -174.7(17) . . . . ?
O8 Ag7 C11 C12 16.5(11) 4 . . . ?
O9 Ag7 C11 C12 -61.4(11) . . . . ?
Ag6 Ag7 C11 C12 166.7(11) . . . . ?
Ag8 Ag7 C11 C12 -131.6(12) . . . . ?
C10 C11 C12 O2 -12(8) . . . . ?
Ag7 C11 C12 O2 142.1(10) . . . . ?
C11 C12 O2 C13 -66.2(17) . . . . ?
C12 O2 C13 C18 157.9(14) . . . . ?
C12 O2 C13 C14 -30(2) . . . . ?
O2 C13 C14 C15 -173.0(16) . . . . ?
C18 C13 C14 C15 -1(3) . . . . ?
C13 C14 C15 C16 3(3) . . . . ?
C14 C15 C16 C17 -7(2) . . . . ?
C14 C15 C16 I2 175.3(13) . . . . ?
C15 C16 C17 C18 8(2) . . . . ?
I2 C16 C17 C18 -174.1(12) . . . . ?
C16 C17 C18 C13 -6(2) . . . . ?
O2 C13 C18 C17 175.1(15) . . . . ?
C14 C13 C18 C17 2(3) . . . . ?
C15 C16 I2 Ag5 63.3(13) . . . . ?
C17 C16 I2 Ag5 -114.3(11) . . . . ?
O5 Ag5 I2 C16 117.6(5) . . . . ?
O3 Ag5 I2 C16 -121.0(5) . . . . ?
O1W Ag5 I2 C16 8.4(4) . . . . ?
C10 Ag9 O11 C27 -10.4(14) . . . . ?
O16 Ag9 O11 C27 123.6(12) . . . . ?
O17 Ag9 O11 C27 -157.0(12) 4_565 . . . ?
Ag6 Ag9 O11 C27 -16.2(12) . . . . ?
Ag8 Ag9 O11 C27 39.0(12) . . . . ?
O13 Ag10 O12 C27 169.3(14) . . . . ?
O2W Ag10 O12 C27 73.3(13) . . . . ?
I1 Ag10 O12 C27 -71.3(15) . . . . ?
O13 Ag10 O12 Ag6 27.1(4) . . . . ?
O2W Ag10 O12 Ag6 -68.9(4) . . . . ?
I1 Ag10 O12 Ag6 146.5(2) . . . . ?
C10 Ag6 O12 C27 -45.4(12) . . . . ?
N2 Ag6 O12 C27 89.2(12) . . . . ?
O13 Ag6 O12 C27 -177.2(11) . . . . ?
Ag9 Ag6 O12 C27 -23.0(10) . . . . ?
Ag8 Ag6 O12 C27 -83.6(10) . . . . ?
Ag7 Ag6 O12 C27 -132.5(9) . . . . ?
C10 Ag6 O12 Ag10 104.2(5) . . . . ?
N2 Ag6 O12 Ag10 -121.1(7) . . . . ?
O13 Ag6 O12 Ag10 -27.6(4) . . . . ?
Ag9 Ag6 O12 Ag10 126.6(3) . . . . ?
Ag8 Ag6 O12 Ag10 66.1(3) . . . . ?
Ag7 Ag6 O12 Ag10 17.1(7) . . . . ?
Ag9 O11 C27 O12 2(2) . . . . ?
Ag9 O11 C27 C28 -177.7(11) . . . . ?
Ag10 O12 C27 O11 -118.7(16) . . . . ?
Ag6 O12 C27 O11 18(2) . . . . ?
Ag10 O12 C27 C28 61.3(19) . . . . ?
Ag6 O12 C27 C28 -161.7(12) . . . . ?
O11 C27 C28 F14 -102(2) . . . . ?
O12 C27 C28 F14 78(2) . . . . ?
O11 C27 C28 F13 23(2) . . . . ?
O12 C27 C28 F13 -157.4(16) . . . . ?
O11 C27 C28 F15 141.1(19) . . . . ?
O12 C27 C28 F15 -39(3) . . . . ?
C10 Ag6 O13 C29 49.3(13) . . . . ?
N2 Ag6 O13 C29 -76.3(13) . . . . ?
O12 Ag6 O13 C29 -175.0(12) . . . . ?
Ag9 Ag6 O13 C29 128.5(10) . . . . ?
Ag8 Ag6 O13 C29 90.4(11) . . . . ?
Ag7 Ag6 O13 C29 28.7(11) . . . . ?
C10 Ag6 O13 Ag10 -109.2(5) . . . . ?
N2 Ag6 O13 Ag10 125.2(6) . . . . ?
O12 Ag6 O13 Ag10 26.5(4) . . . . ?
Ag9 Ag6 O13 Ag10 -30.1(7) . . . . ?
Ag8 Ag6 O13 Ag10 -68.1(3) . . . . ?
Ag7 Ag6 O13 Ag10 -129.8(4) . . . . ?
O12 Ag10 O13 C29 -178.5(16) . . . . ?
O2W Ag10 O13 C29 -89.6(16) . . . . ?
I1 Ag10 O13 C29 35.0(17) . . . . ?
O12 Ag10 O13 Ag6 -26.6(4) . . . . ?
O2W Ag10 O13 Ag6 62.3(4) . . . . ?
I1 Ag10 O13 Ag6 -173.07(19) . . . . ?
C10 Ag7 O14 C29 24.9(15) . . . . ?
O8 Ag7 O14 C29 174.2(12) 4 . . . ?
O9 Ag7 O14 C29 -107.2(12) . . . . ?
C11 Ag7 O14 C29 46.8(17) . . . . ?
Ag6 Ag7 O14 C29 25.3(12) . . . . ?
Ag8 Ag7 O14 C29 -24.8(13) . . . . ?
Ag7 O14 C29 O13 -10(2) . . . . ?
Ag7 O14 C29 C30 173.8(12) . . . . ?
Ag6 O13 C29 O14 -20(2) . . . . ?
Ag10 O13 C29 O14 127.1(15) . . . . ?
Ag6 O13 C29 C30 156.1(12) . . . . ?
Ag10 O13 C29 C30 -57(2) . . . . ?
O14 C29 C30 F16 75(3) . . . . ?
O13 C29 C30 F16 -102(3) . . . . ?
O14 C29 C30 F17 -156(2) . . . . ?
O13 C29 C30 F17 27(3) . . . . ?
O14 C29 C30 F18 -35(3) . . . . ?
O13 C29 C30 F18 149(3) . . . . ?
C10 Ag8 O15 C31 -24.4(12) . . . . ?
O10 Ag8 O15 C31 -159.6(10) . . . . ?
O2W Ag8 O15 C31 116.6(10) . . . . ?
Ag6 Ag8 O15 C31 34.5(11) . . . . ?
Ag9 Ag8 O15 C31 4.2(10) . . . . ?
Ag7 Ag8 O15 C31 -80.5(12) . . . . ?
C10 Ag9 O16 C31 40.6(11) . . . . ?
O11 Ag9 O16 C31 -95.8(10) . . . . ?
O17 Ag9 O16 C31 172.6(10) 4_565 . . . ?
Ag6 Ag9 O16 C31 -23.0(12) . . . . ?
Ag8 Ag9 O16 C31 7.6(9) . . . . ?
C10 Ag9 O16 Ag2 -130.8(5) . . . 4_565 ?
O11 Ag9 O16 Ag2 92.8(4) . . . 4_565 ?
O17 Ag9 O16 Ag2 1.2(4) 4_565 . . 4_565 ?
Ag6 Ag9 O16 Ag2 165.60(10) . . . 4_565 ?
Ag8 Ag9 O16 Ag2 -163.8(3) . . . 4_565 ?
Ag8 O15 C31 O16 1.0(19) . . . . ?
Ag8 O15 C31 C32 -178.3(9) . . . . ?
Ag9 O16 C31 O15 -7.3(18) . . . . ?
Ag2 O16 C31 O15 160.4(10) 4_565 . . . ?
Ag9 O16 C31 C32 172.0(9) . . . . ?
Ag2 O16 C31 C32 -20.3(18) 4_565 . . . ?
O15 C31 C32 F19 124.0(17) . . . . ?
O16 C31 C32 F19 -55(2) . . . . ?
O15 C31 C32 F21 -114.1(17) . . . . ?
O16 C31 C32 F21 67(2) . . . . ?
O15 C31 C32 F20 5(2) . . . . ?
O16 C31 C32 F20 -174.4(16) . . . . ?
O6 Ag2 O17 C33 -85.7(11) . . . . ?
O16 Ag2 O17 C33 177.7(11) 4_465 . . . ?
C1 Ag2 O17 C33 52.8(12) . . . . ?
C2 Ag2 O17 C33 81.8(11) . . . . ?
Ag1 Ag2 O17 C33 2.7(12) . . . . ?
Ag3 Ag2 O17 C33 20.3(10) . . . . ?
O6 Ag2 O17 Ag9 95.5(4) . . . 4_465 ?
O16 Ag2 O17 Ag9 -1.1(4) 4_465 . . 4_465 ?
C1 Ag2 O17 Ag9 -126.0(4) . . . 4_465 ?
C2 Ag2 O17 Ag9 -97.0(4) . . . 4_465 ?
Ag1 Ag2 O17 Ag9 -176.14(11) . . . 4_465 ?
Ag3 Ag2 O17 Ag9 -158.5(4) . . . 4_465 ?
C1 Ag3 O18 C33 -11.1(13) . . . . ?
O7 Ag3 O18 C33 -146.6(11) . . . . ?
O1W Ag3 O18 C33 134.1(11) . . . . ?
Ag1 Ag3 O18 C33 50.1(12) . . . . ?
Ag4 Ag3 O18 C33 -73.8(14) . . . . ?
Ag2 Ag3 O18 C33 17.0(11) . . . . ?
Ag3 O18 C33 O17 -6(2) . . . . ?
Ag3 O18 C33 C34 173.3(13) . . . . ?
Ag9 O17 C33 O18 162.6(11) 4_465 . . . ?
Ag2 O17 C33 O18 -16(2) . . . . ?
Ag9 O17 C33 C34 -17(2) 4_465 . . . ?
Ag2 O17 C33 C34 165.2(13) . . . . ?
O18 C33 C34 F22 137.3(15) . . . . ?
O17 C33 C34 F22 -43(2) . . . . ?
O18 C33 C34 F23 -109.8(18) . . . . ?
O17 C33 C34 F23 70(2) . . . . ?
O18 C33 C34 F24 22(3) . . . . ?
O17 C33 C34 F24 -158.4(19) . . . . ?
O12 Ag10 O2W Ag8 45.2(3) . . . . ?
O13 Ag10 O2W Ag8 -29.9(3) . . . . ?
I1 Ag10 O2W Ag8 -155.95(19) . . . . ?
C10 Ag8 O2W Ag10 -12.1(6) . . . . ?
O10 Ag8 O2W Ag10 123.9(4) . . . . ?
O15 Ag8 O2W Ag10 -138.6(3) . . . . ?
Ag6 Ag8 O2W Ag10 -8.2(3) . . . . ?
Ag9 Ag8 O2W Ag10 -64.1(3) . . . . ?
Ag7 Ag8 O2W Ag10 46.9(3) . . . . ?
C10 Ag6 N2 C38 -13(7) . . . . ?
O12 Ag6 N2 C38 -159(6) . . . . ?
O13 Ag6 N2 C38 124(6) . . . . ?
Ag9 Ag6 N2 C38 -70(6) . . . . ?
Ag8 Ag6 N2 C38 -4(8) . . . . ?
Ag7 Ag6 N2 C38 44(6) . . . . ?
Ag6 N2 C38 C39 -3(43) . . . . ?
N2 C38 C39 C40 12(39) . . . . ?
